data_4132343
loop_
_publ_author_name
'Wijaya, Andrew W.'
'Nguyen, Andy I.'
'Roe, Leah T.'
'Butterfoss, Glenn L.'
'Spencer, Ryan K.'
'Li, Nan K.'
'Zuckermann, Ronald N.'

_publ_section_title
;
 Cooperative Intramolecular Hydrogen Bonding Strongly Enforces cis-Peptoid
 Folding
;
_journal_name_full 'Journal of the American Chemical Society'
_journal_paper_doi 10.1021/jacs.9b10497
_journal_year 2019
_chemical_formula_moiety 'C18 H36 N3 O2, C24 H20 B'
_chemical_formula_sum 'C42 H56 B N3 O2'
_chemical_formula_weight 645.70
_space_group_crystal_system monoclinic
_space_group_IT_number 4
_space_group_name_Hall 'P 2yb'
_space_group_name_H-M_alt 'P 1 21 1'
_atom_sites_solution_hydrogens geom
_atom_sites_solution_primary dual
_audit_creation_method SHELXL-2014/7
_cell_angle_alpha 90
_cell_angle_beta 91.6951(3)
_cell_angle_gamma 90
_cell_formula_units_Z 8
_cell_length_a 11.65875(4)
_cell_length_b 27.05947(10)
_cell_length_c 23.62363(9)
_cell_measurement_reflns_used 116545
_cell_measurement_temperature 100(2)
_cell_measurement_theta_max 78.9410
_cell_measurement_theta_min 3.2230
_cell_volume 7449.51(5)
_computing_cell_refinement 'CrysAlisPro 1.171.39.46e (Rigaku OD, 2018)'
_computing_data_collection 'CrysAlisPro 1.171.39.46e (Rigaku OD, 2018)'
_computing_data_reduction 'CrysAlisPro 1.171.39.46e (Rigaku OD, 2018)'
_computing_molecular_graphics 'Olex2 (Dolomanov et al., 2009)'
_computing_publication_material 'Olex2 (Dolomanov et al., 2009)'
_computing_structure_refinement 'SHELXL-2014/7 (Sheldrick, 2014)'
_computing_structure_solution 'ShelXT (Sheldrick, 2015)'
_diffrn_ambient_temperature 100(2)
_diffrn_measured_fraction_theta_full 0.999
_diffrn_measured_fraction_theta_max 0.999
_diffrn_measurement_device_type 'ROD, Synergy Custom DW system, Pilatus 200K'
_diffrn_measurement_method '\w scans'
_diffrn_radiation_type CuK\a
_diffrn_radiation_wavelength 1.54184
_diffrn_reflns_av_R_equivalents 0.0406
_diffrn_reflns_av_unetI/netI 0.0296
_diffrn_reflns_Laue_measured_fraction_full 0.999
_diffrn_reflns_Laue_measured_fraction_max 0.999
_diffrn_reflns_limit_h_max 14
_diffrn_reflns_limit_h_min -14
_diffrn_reflns_limit_k_max 33
_diffrn_reflns_limit_k_min -33
_diffrn_reflns_limit_l_max 28
_diffrn_reflns_limit_l_min -29
_diffrn_reflns_number 151130
_diffrn_reflns_point_group_measured_fraction_full 1.000
_diffrn_reflns_point_group_measured_fraction_max 1.000
_diffrn_reflns_theta_full 74.000
_diffrn_reflns_theta_max 74.504
_diffrn_reflns_theta_min 3.266
_diffrn_source 'Rotating-anode X-ray tube'
_exptl_absorpt_coefficient_mu 0.535
_exptl_absorpt_correction_T_max 1.00000
_exptl_absorpt_correction_T_min 0.11852
_exptl_absorpt_correction_type multi-scan
_exptl_absorpt_process_details
;
Olex2 1.2
(compiled 2018.05.29 svn.r3508 for OlexSys, GUI svn.r5506)
;
_exptl_crystal_colour colourless
_exptl_crystal_density_diffrn 1.151
_exptl_crystal_description block
_exptl_crystal_F_000 2800
_exptl_crystal_size_max 0.440
_exptl_crystal_size_mid 0.130
_exptl_crystal_size_min 0.080
_refine_diff_density_max 0.498
_refine_diff_density_min -0.241
_refine_diff_density_rms 0.044
_refine_ls_abs_structure_details
;
 Refined as an inversion twin.
;
_refine_ls_abs_structure_Flack 0.39(12)
_refine_ls_extinction_method none
_refine_ls_goodness_of_fit_ref 1.039
_refine_ls_hydrogen_treatment constr
_refine_ls_matrix_type full
_refine_ls_number_parameters 1750
_refine_ls_number_reflns 30421
_refine_ls_number_restraints 1
_refine_ls_restrained_S_all 1.039
_refine_ls_R_factor_all 0.0379
_refine_ls_R_factor_gt 0.0373
_refine_ls_shift/su_max 0.000
_refine_ls_shift/su_mean 0.000
_refine_ls_structure_factor_coef Fsqd
_refine_ls_weighting_details 'w=1/[\s^2^(Fo^2^)+(0.0631P)^2^+1.3158P] where P=(Fo^2^+2Fc^2^)/3'
_refine_ls_weighting_scheme calc
_refine_ls_wR_factor_gt 0.0975
_refine_ls_wR_factor_ref 0.0979
_reflns_Friedel_coverage 0.957
_reflns_Friedel_fraction_full 1.000
_reflns_Friedel_fraction_max 1.000
_reflns_number_gt 29807
_reflns_number_total 30421
_reflns_threshold_expression 'I > 2\s(I)'
_cod_data_source_file ja9b10497_si_003.cif
_cod_data_source_block AIN_3_62
_cod_original_sg_symbol_H-M 'P 21'
_cod_database_code 4132343
_shelx_shelxl_version_number 2014/7
_shelx_space_group_comment
;
The symmetry employed for this shelxl refinement is uniquely defined
by the following loop, which should always be used as a source of
symmetry information in preference to the above space-group names.
They are only intended as comments.
;
_shelx_estimated_absorpt_t_min 0.799
_shelx_estimated_absorpt_t_max 0.958

loop_
_space_group_symop_operation_xyz
'x, y, z'
'-x, y+1/2, -z'

loop_
_atom_site_label
_atom_site_type_symbol
_atom_site_fract_x
_atom_site_fract_y
_atom_site_fract_z
_atom_site_U_iso_or_equiv
_atom_site_adp_type
_atom_site_occupancy
_atom_site_site_symmetry_order
_atom_site_calc_flag
_atom_site_refinement_flags_posn
_atom_site_refinement_flags_adp
C1 C 0.4181(2) 0.40240(8) -0.11885(10) 0.0297(5) Uani 1 1 d . .
H1A H 0.4396 0.3864 -0.0824 0.036 Uiso 1 1 calc R U
H1B H 0.4830 0.3986 -0.1446 0.036 Uiso 1 1 calc R U
C2 C 0.3125(2) 0.37740(8) -0.14453(10) 0.0313(5) Uani 1 1 d . .
H2A H 0.2508 0.3775 -0.1166 0.038 Uiso 1 1 calc R U
H2B H 0.3309 0.3425 -0.1532 0.038 Uiso 1 1 calc R U
C3 C 0.26977(19) 0.40318(9) -0.19859(9) 0.0281(4) Uani 1 1 d . .
H3 H 0.3305 0.3999 -0.2274 0.034 Uiso 1 1 calc R U
C4 C 0.1603(2) 0.37916(11) -0.22286(13) 0.0450(6) Uani 1 1 d . .
H4A H 0.0990 0.3823 -0.1956 0.067 Uiso 1 1 calc R U
H4B H 0.1747 0.3441 -0.2303 0.067 Uiso 1 1 calc R U
H4C H 0.1370 0.3957 -0.2583 0.067 Uiso 1 1 calc R U
C5 C 0.25244(19) 0.45824(9) -0.18699(9) 0.0291(5) Uani 1 1 d . .
H5A H 0.2317 0.4753 -0.2229 0.035 Uiso 1 1 calc R U
H5B H 0.1883 0.4625 -0.1609 0.035 Uiso 1 1 calc R U
C6 C 0.35991(19) 0.48146(8) -0.16107(8) 0.0247(4) Uani 1 1 d . .
H6A H 0.4221 0.4805 -0.1887 0.030 Uiso 1 1 calc R U
H6B H 0.3448 0.5165 -0.1518 0.030 Uiso 1 1 calc R U
C7 C 0.40401(16) 0.47412(7) -0.05715(8) 0.0193(4) Uani 1 1 d . .
C8 C 0.37279(17) 0.52913(7) -0.05145(8) 0.0202(4) Uani 1 1 d . .
H8A H 0.4262 0.5491 -0.0738 0.024 Uiso 1 1 calc R U
H8B H 0.2942 0.5345 -0.0673 0.024 Uiso 1 1 calc R U
C9 C 0.29144(17) 0.53834(7) 0.04347(8) 0.0206(4) Uani 1 1 d . .
C10 C 0.18222(18) 0.51534(8) 0.01990(10) 0.0282(4) Uani 1 1 d . .
H10A H 0.1296 0.5094 0.0508 0.042 Uiso 1 1 calc R U
H10B H 0.2001 0.4839 0.0015 0.042 Uiso 1 1 calc R U
H10C H 0.1461 0.5378 -0.0079 0.042 Uiso 1 1 calc R U
C11 C 0.48593(17) 0.56646(7) 0.02975(9) 0.0214(4) Uani 1 1 d . .
H11A H 0.4692 0.5965 0.0519 0.026 Uiso 1 1 calc R U
H11B H 0.5346 0.5762 -0.0020 0.026 Uiso 1 1 calc R U
C12 C 0.55183(16) 0.52956(7) 0.06780(8) 0.0200(4) Uani 1 1 d . .
H12A H 0.5215 0.5314 0.1064 0.024 Uiso 1 1 calc R U
H12B H 0.5371 0.4957 0.0533 0.024 Uiso 1 1 calc R U
C13 C 0.73221(17) 0.52137(8) 0.01630(8) 0.0214(4) Uani 1 1 d . .
H13A H 0.7052 0.4874 0.0080 0.026 Uiso 1 1 calc R U
H13B H 0.7024 0.5430 -0.0146 0.026 Uiso 1 1 calc R U
C14 C 0.86205(18) 0.52172(9) 0.01543(9) 0.0267(4) Uani 1 1 d . .
H14A H 0.8871 0.5086 -0.0208 0.040 Uiso 1 1 calc R U
H14B H 0.8931 0.5012 0.0464 0.040 Uiso 1 1 calc R U
H14C H 0.8900 0.5557 0.0201 0.040 Uiso 1 1 calc R U
C15 C 0.71053(16) 0.59229(7) 0.08028(8) 0.0185(4) Uani 1 1 d . .
H15A H 0.7951 0.5957 0.0815 0.022 Uiso 1 1 calc R U
H15B H 0.6807 0.6113 0.0472 0.022 Uiso 1 1 calc R U
C16 C 0.66424(18) 0.61516(7) 0.13327(9) 0.0225(4) Uani 1 1 d . .
H16A H 0.5809 0.6105 0.1336 0.034 Uiso 1 1 calc R U
H16B H 0.6820 0.6506 0.1339 0.034 Uiso 1 1 calc R U
H16C H 0.6998 0.5992 0.1666 0.034 Uiso 1 1 calc R U
C17 C 0.72953(18) 0.50900(7) 0.12151(8) 0.0215(4) Uani 1 1 d . .
H17A H 0.8108 0.5186 0.1279 0.026 Uiso 1 1 calc R U
H17B H 0.6875 0.5185 0.1557 0.026 Uiso 1 1 calc R U
C18 C 0.7233(2) 0.45347(8) 0.11499(10) 0.0283(4) Uani 1 1 d . .
H18A H 0.7719 0.4431 0.0840 0.042 Uiso 1 1 calc R U
H18B H 0.6438 0.4436 0.1065 0.042 Uiso 1 1 calc R U
H18C H 0.7503 0.4377 0.1503 0.042 Uiso 1 1 calc R U
C19 C 0.65671(18) 0.88833(8) 0.37078(9) 0.0245(4) Uani 1 1 d . .
H19A H 0.6086 0.9101 0.3940 0.029 Uiso 1 1 calc R U
H19B H 0.6486 0.8992 0.3308 0.029 Uiso 1 1 calc R U
C20 C 0.78184(18) 0.89269(8) 0.39075(9) 0.0241(4) Uani 1 1 d . .
H20A H 0.8051 0.9279 0.3899 0.029 Uiso 1 1 calc R U
H20B H 0.8306 0.8743 0.3644 0.029 Uiso 1 1 calc R U
C21 C 0.80193(18) 0.87248(8) 0.45073(9) 0.0237(4) Uani 1 1 d . .
H21 H 0.7585 0.8937 0.4773 0.028 Uiso 1 1 calc R U
C22 C 0.92899(19) 0.87466(9) 0.46845(10) 0.0300(5) Uani 1 1 d . .
H22A H 0.9739 0.8561 0.4412 0.045 Uiso 1 1 calc R U
H22B H 0.9400 0.8601 0.5062 0.045 Uiso 1 1 calc R U
H22C H 0.9545 0.9092 0.4692 0.045 Uiso 1 1 calc R U
C23 C 0.75440(19) 0.81979(8) 0.45423(9) 0.0259(4) Uani 1 1 d . .
H23A H 0.8009 0.7975 0.4309 0.031 Uiso 1 1 calc R U
H23B H 0.7603 0.8081 0.4939 0.031 Uiso 1 1 calc R U
C24 C 0.62952(19) 0.81770(8) 0.43347(9) 0.0255(4) Uani 1 1 d . .
H24A H 0.6022 0.7831 0.4342 0.031 Uiso 1 1 calc R U
H24B H 0.5816 0.8374 0.4590 0.031 Uiso 1 1 calc R U
C25 C 0.57650(17) 0.81194(8) 0.32984(9) 0.0217(4) Uani 1 1 d . .
C26 C 0.54526(18) 0.75780(8) 0.33947(9) 0.0231(4) Uani 1 1 d . .
H26A H 0.6108 0.7408 0.3586 0.028 Uiso 1 1 calc R U
H26B H 0.4790 0.7560 0.3647 0.028 Uiso 1 1 calc R U
C27 C 0.5964(2) 0.71237(9) 0.25400(10) 0.0310(5) Uani 1 1 d . .
C28 C 0.7210(2) 0.71565(11) 0.27354(11) 0.0372(5) Uani 1 1 d . .
H28A H 0.7419 0.7503 0.2797 0.056 Uiso 1 1 calc R U
H28B H 0.7696 0.7015 0.2445 0.056 Uiso 1 1 calc R U
H28C H 0.7323 0.6972 0.3090 0.056 Uiso 1 1 calc R U
C29 C 0.39576(18) 0.72776(8) 0.26840(9) 0.0249(4) Uani 1 1 d . .
H29A H 0.3461 0.7376 0.2998 0.030 Uiso 1 1 calc R U
H29B H 0.3792 0.6928 0.2591 0.030 Uiso 1 1 calc R U
C30 C 0.36766(18) 0.75992(8) 0.21653(9) 0.0234(4) Uani 1 1 d . .
H30A H 0.3736 0.7951 0.2277 0.028 Uiso 1 1 calc R U
H30B H 0.4256 0.7537 0.1876 0.028 Uiso 1 1 calc R U
C31 C 0.16368(18) 0.73803(8) 0.23568(9) 0.0245(4) Uani 1 1 d . .
H31A H 0.1678 0.7640 0.2652 0.029 Uiso 1 1 calc R U
H31B H 0.1875 0.7065 0.2538 0.029 Uiso 1 1 calc R U
C32 C 0.0397(2) 0.73314(9) 0.21459(10) 0.0316(5) Uani 1 1 d . .
H32A H 0.0341 0.7070 0.1859 0.047 Uiso 1 1 calc R U
H32B H 0.0140 0.7645 0.1979 0.047 Uiso 1 1 calc R U
H32C H -0.0088 0.7247 0.2464 0.047 Uiso 1 1 calc R U
C33 C 0.25198(18) 0.71083(8) 0.14445(8) 0.0230(4) Uani 1 1 d . .
H33A H 0.1743 0.7080 0.1267 0.028 Uiso 1 1 calc R U
H33B H 0.3043 0.7221 0.1148 0.028 Uiso 1 1 calc R U
C34 C 0.2899(2) 0.65997(8) 0.16371(10) 0.0289(5) Uani 1 1 d . .
H34A H 0.2816 0.6367 0.1320 0.043 Uiso 1 1 calc R U
H34B H 0.2422 0.6490 0.1948 0.043 Uiso 1 1 calc R U
H34C H 0.3704 0.6612 0.1768 0.043 Uiso 1 1 calc R U
C35 C 0.21326(19) 0.79803(8) 0.15865(8) 0.0239(4) Uani 1 1 d . .
H35A H 0.2765 0.8077 0.1339 0.029 Uiso 1 1 calc R U
H35B H 0.1455 0.7905 0.1339 0.029 Uiso 1 1 calc R U
C36 C 0.1846(2) 0.84183(8) 0.19571(10) 0.0303(5) Uani 1 1 d . .
H36A H 0.1702 0.8709 0.1719 0.045 Uiso 1 1 calc R U
H36B H 0.2491 0.8485 0.2222 0.045 Uiso 1 1 calc R U
H36C H 0.1159 0.8344 0.2170 0.045 Uiso 1 1 calc R U
C37 C 0.36664(19) 0.38381(8) 0.40077(10) 0.0274(4) Uani 1 1 d . .
H37A H 0.3837 0.3708 0.4393 0.033 Uiso 1 1 calc R U
H37B H 0.4261 0.3714 0.3753 0.033 Uiso 1 1 calc R U
C38 C 0.2487(2) 0.36591(8) 0.37995(10) 0.0304(5) Uani 1 1 d . .
H38A H 0.1911 0.3749 0.4082 0.036 Uiso 1 1 calc R U
H38B H 0.2497 0.3294 0.3767 0.036 Uiso 1 1 calc R U
C39 C 0.2130(2) 0.38822(9) 0.32260(10) 0.0325(5) Uani 1 1 d . .
H39 H 0.2672 0.3758 0.2938 0.039 Uiso 1 1 calc R U
C40 C 0.0920(2) 0.37272(11) 0.30396(14) 0.0468(7) Uani 1 1 d . .
H40A H 0.0365 0.3873 0.3295 0.070 Uiso 1 1 calc R U
H40B H 0.0859 0.3366 0.3052 0.070 Uiso 1 1 calc R U
H40C H 0.0758 0.3842 0.2652 0.070 Uiso 1 1 calc R U
C41 C 0.2236(2) 0.44459(9) 0.32519(10) 0.0308(5) Uani 1 1 d . .
H41A H 0.2088 0.4585 0.2869 0.037 Uiso 1 1 calc R U
H41B H 0.1648 0.4579 0.3505 0.037 Uiso 1 1 calc R U
C42 C 0.34176(19) 0.46087(9) 0.34677(9) 0.0286(5) Uani 1 1 d . .
H42A H 0.4001 0.4511 0.3193 0.034 Uiso 1 1 calc R U
H42B H 0.3436 0.4973 0.3505 0.034 Uiso 1 1 calc R U
C43 C 0.39692(15) 0.46283(7) 0.44971(8) 0.0187(4) Uani 1 1 d . .
C44 C 0.38856(17) 0.51951(7) 0.44711(8) 0.0207(4) Uani 1 1 d . .
H44A H 0.4463 0.5322 0.4208 0.025 Uiso 1 1 calc R U
H44B H 0.3117 0.5289 0.4318 0.025 Uiso 1 1 calc R U
C45 C 0.32593(17) 0.54253(7) 0.54233(9) 0.0216(4) Uani 1 1 d . .
C46 C 0.20927(17) 0.52206(8) 0.52593(10) 0.0265(4) Uani 1 1 d . .
H46A H 0.2168 0.4873 0.5149 0.040 Uiso 1 1 calc R U
H46B H 0.1765 0.5410 0.4940 0.040 Uiso 1 1 calc R U
H46C H 0.1587 0.5245 0.5582 0.040 Uiso 1 1 calc R U
C47 C 0.51972(17) 0.56327(8) 0.51694(9) 0.0237(4) Uani 1 1 d . .
H47A H 0.5097 0.5952 0.5365 0.028 Uiso 1 1 calc R U
H47B H 0.5622 0.5695 0.4820 0.028 Uiso 1 1 calc R U
C48 C 0.58912(16) 0.52817(7) 0.55537(9) 0.0197(4) Uani 1 1 d . .
H48A H 0.5530 0.5267 0.5927 0.024 Uiso 1 1 calc R U
H48B H 0.5858 0.4946 0.5388 0.024 Uiso 1 1 calc R U
C49 C 0.76427(18) 0.51400(7) 0.61419(9) 0.0225(4) Uani 1 1 d . .
H49A H 0.8423 0.5267 0.6232 0.027 Uiso 1 1 calc R U
H49B H 0.7167 0.5203 0.6475 0.027 Uiso 1 1 calc R U
C50 C 0.7717(2) 0.45869(8) 0.60518(10) 0.0314(5) Uani 1 1 d . .
H50A H 0.8200 0.4518 0.5729 0.047 Uiso 1 1 calc R U
H50B H 0.6946 0.4454 0.5976 0.047 Uiso 1 1 calc R U
H50C H 0.8053 0.4431 0.6392 0.047 Uiso 1 1 calc R U
C51 C 0.77670(18) 0.53203(8) 0.50970(9) 0.0237(4) Uani 1 1 d . .
H51A H 0.7611 0.4973 0.4987 0.028 Uiso 1 1 calc R U
H51B H 0.7442 0.5534 0.4792 0.028 Uiso 1 1 calc R U
C52 C 0.90582(19) 0.53963(9) 0.51312(10) 0.0311(5) Uani 1 1 d . .
H52A H 0.9389 0.5301 0.4771 0.047 Uiso 1 1 calc R U
H52B H 0.9391 0.5192 0.5437 0.047 Uiso 1 1 calc R U
H52C H 0.9227 0.5745 0.5208 0.047 Uiso 1 1 calc R U
C53 C 0.72724(16) 0.59777(7) 0.57681(8) 0.0180(4) Uani 1 1 d . .
H53A H 0.8099 0.6052 0.5825 0.022 Uiso 1 1 calc R U
H53B H 0.6994 0.6167 0.5433 0.022 Uiso 1 1 calc R U
C54 C 0.66454(18) 0.61609(8) 0.62801(9) 0.0226(4) Uani 1 1 d . .
H54A H 0.5834 0.6068 0.6244 0.034 Uiso 1 1 calc R U
H54B H 0.6711 0.6521 0.6304 0.034 Uiso 1 1 calc R U
H54C H 0.6986 0.6012 0.6624 0.034 Uiso 1 1 calc R U
C55 C 0.5736(2) 0.85905(9) 0.89449(10) 0.0322(5) Uani 1 1 d . .
H55A H 0.5138 0.8631 0.9230 0.039 Uiso 1 1 calc R U
H55B H 0.5521 0.8796 0.8612 0.039 Uiso 1 1 calc R U
C56 C 0.6890(2) 0.87610(8) 0.91928(10) 0.0323(5) Uani 1 1 d . .
H56A H 0.6826 0.9107 0.9324 0.039 Uiso 1 1 calc R U
H56B H 0.7471 0.8750 0.8896 0.039 Uiso 1 1 calc R U
C57 C 0.7279(2) 0.84321(8) 0.96887(10) 0.0288(5) Uani 1 1 d . .
H57 H 0.6720 0.8476 0.9998 0.035 Uiso 1 1 calc R U
C58 C 0.8467(3) 0.85841(10) 0.99216(13) 0.0444(7) Uani 1 1 d . .
H58A H 0.8686 0.8372 1.0243 0.067 Uiso 1 1 calc R U
H58B H 0.8445 0.8929 1.0047 0.067 Uiso 1 1 calc R U
H58C H 0.9029 0.8549 0.9624 0.067 Uiso 1 1 calc R U
C59 C 0.72567(18) 0.78902(8) 0.95123(9) 0.0252(4) Uani 1 1 d . .
H59A H 0.7863 0.7831 0.9235 0.030 Uiso 1 1 calc R U
H59B H 0.7427 0.7681 0.9848 0.030 Uiso 1 1 calc R U
C60 C 0.60977(18) 0.77418(8) 0.92496(9) 0.0242(4) Uani 1 1 d . .
H60A H 0.6132 0.7396 0.9113 0.029 Uiso 1 1 calc R U
H60B H 0.5501 0.7762 0.9538 0.029 Uiso 1 1 calc R U
C61 C 0.57834(17) 0.79493(8) 0.82263(9) 0.0225(4) Uani 1 1 d . .
C62 C 0.59198(18) 0.73961(8) 0.80892(9) 0.0232(4) Uani 1 1 d . .
H62A H 0.6642 0.7274 0.8271 0.028 Uiso 1 1 calc R U
H62B H 0.5278 0.7211 0.8254 0.028 Uiso 1 1 calc R U
C63 C 0.68721(17) 0.73918(8) 0.71740(9) 0.0242(4) Uani 1 1 d . .
C64 C 0.7979(2) 0.75143(11) 0.74898(12) 0.0387(6) Uani 1 1 d . .
H64A H 0.8596 0.7549 0.7220 0.058 Uiso 1 1 calc R U
H64B H 0.8171 0.7248 0.7758 0.058 Uiso 1 1 calc R U
H64C H 0.7889 0.7825 0.7697 0.058 Uiso 1 1 calc R U
C65 C 0.48745(16) 0.71460(7) 0.71936(9) 0.0213(4) Uani 1 1 d . .
H65A H 0.4413 0.6943 0.7451 0.026 Uiso 1 1 calc R U
H65B H 0.5059 0.6940 0.6862 0.026 Uiso 1 1 calc R U
C66 C 0.41675(16) 0.75942(7) 0.69952(9) 0.0212(4) Uani 1 1 d . .
H66A H 0.4229 0.7852 0.7292 0.025 Uiso 1 1 calc R U
H66B H 0.4514 0.7729 0.6650 0.025 Uiso 1 1 calc R U
C67 C 0.23089(17) 0.73804(7) 0.74120(8) 0.0202(4) Uani 1 1 d . .
H67A H 0.2607 0.7062 0.7562 0.024 Uiso 1 1 calc R U
H67B H 0.2509 0.7640 0.7694 0.024 Uiso 1 1 calc R U
C68 C 0.10199(18) 0.73471(8) 0.73509(10) 0.0265(4) Uani 1 1 d . .
H68A H 0.0811 0.7128 0.7034 0.040 Uiso 1 1 calc R U
H68B H 0.0702 0.7677 0.7278 0.040 Uiso 1 1 calc R U
H68C H 0.0709 0.7215 0.7701 0.040 Uiso 1 1 calc R U
C69 C 0.27352(17) 0.70890(8) 0.64202(8) 0.0202(4) Uani 1 1 d . .
H69A H 0.1985 0.7142 0.6223 0.024 Uiso 1 1 calc R U
H69B H 0.3335 0.7128 0.6136 0.024 Uiso 1 1 calc R U
C70 C 0.27743(18) 0.65611(8) 0.66324(9) 0.0237(4) Uani 1 1 d . .
H70A H 0.2688 0.6334 0.6311 0.036 Uiso 1 1 calc R U
H70B H 0.2149 0.6507 0.6893 0.036 Uiso 1 1 calc R U
H70C H 0.3511 0.6500 0.6830 0.036 Uiso 1 1 calc R U
C71 C 0.24116(17) 0.79635(7) 0.65842(8) 0.0201(4) Uani 1 1 d . .
H71A H 0.2795 0.8012 0.6220 0.024 Uiso 1 1 calc R U
H71B H 0.1586 0.7908 0.6496 0.024 Uiso 1 1 calc R U
C72 C 0.2533(2) 0.84332(8) 0.69262(9) 0.0263(4) Uani 1 1 d . .
H72A H 0.2163 0.8706 0.6718 0.039 Uiso 1 1 calc R U
H72B H 0.3349 0.8508 0.6991 0.039 Uiso 1 1 calc R U
H72C H 0.2166 0.8390 0.7291 0.039 Uiso 1 1 calc R U
C73 C 0.67488(16) 0.23277(7) 0.01047(8) 0.0165(3) Uani 1 1 d . .
C74 C 0.59457(16) 0.19730(7) -0.00805(8) 0.0185(4) Uani 1 1 d . .
H74 H 0.6023 0.1645 0.0058 0.022 Uiso 1 1 calc R U
C75 C 0.50390(17) 0.20798(8) -0.04588(9) 0.0232(4) Uani 1 1 d . .
H75 H 0.4514 0.1827 -0.0571 0.028 Uiso 1 1 calc R U
C76 C 0.49029(17) 0.25552(8) -0.06713(9) 0.0239(4) Uani 1 1 d . .
H76 H 0.4283 0.2632 -0.0926 0.029 Uiso 1 1 calc R U
C77 C 0.56871(17) 0.29163(8) -0.05055(9) 0.0221(4) Uani 1 1 d . .
H77 H 0.5609 0.3242 -0.0651 0.027 Uiso 1 1 calc R U
C78 C 0.65912(17) 0.28036(7) -0.01259(8) 0.0192(4) Uani 1 1 d . .
H78 H 0.7118 0.3057 -0.0020 0.023 Uiso 1 1 calc R U
C79 C 0.82592(16) 0.26551(7) 0.09153(8) 0.0183(4) Uani 1 1 d . .
C80 C 0.74285(17) 0.29681(7) 0.11452(8) 0.0199(4) Uani 1 1 d . .
H80 H 0.6644 0.2914 0.1044 0.024 Uiso 1 1 calc R U
C81 C 0.77055(19) 0.33536(7) 0.15147(9) 0.0234(4) Uani 1 1 d . .
H81 H 0.7116 0.3554 0.1662 0.028 Uiso 1 1 calc R U
C82 C 0.8847(2) 0.34440(8) 0.16680(9) 0.0259(4) Uani 1 1 d . .
H82 H 0.9046 0.3712 0.1911 0.031 Uiso 1 1 calc R U
C83 C 0.96880(19) 0.31377(9) 0.14608(9) 0.0275(4) Uani 1 1 d . .
H83 H 1.0470 0.3193 0.1567 0.033 Uiso 1 1 calc R U
C84 C 0.93976(18) 0.27482(8) 0.10969(9) 0.0236(4) Uani 1 1 d . .
H84 H 0.9989 0.2539 0.0968 0.028 Uiso 1 1 calc R U
C85 C 0.76071(16) 0.17467(7) 0.09681(8) 0.0173(3) Uani 1 1 d . .
C86 C 0.65345(17) 0.16920(7) 0.12133(8) 0.0187(4) Uani 1 1 d . .
H86 H 0.5914 0.1891 0.1076 0.022 Uiso 1 1 calc R U
C87 C 0.63403(17) 0.13581(7) 0.16496(8) 0.0203(4) Uani 1 1 d . .
H87 H 0.5596 0.1330 0.1800 0.024 Uiso 1 1 calc R U
C88 C 0.72287(18) 0.10665(7) 0.18654(8) 0.0220(4) Uani 1 1 d . .
H88 H 0.7103 0.0840 0.2165 0.026 Uiso 1 1 calc R U
C89 C 0.83029(18) 0.11116(8) 0.16353(9) 0.0262(4) Uani 1 1 d . .
H89 H 0.8924 0.0917 0.1779 0.031 Uiso 1 1 calc R U
C90 C 0.84749(17) 0.14418(8) 0.11938(9) 0.0254(4) Uani 1 1 d . .
H90 H 0.9216 0.1461 0.1039 0.030 Uiso 1 1 calc R U
C91 C 0.88467(16) 0.20266(7) 0.00571(8) 0.0174(4) Uani 1 1 d . .
C92 C 0.88468(17) 0.15512(7) -0.01789(8) 0.0209(4) Uani 1 1 d . .
H92 H 0.8316 0.1315 -0.0046 0.025 Uiso 1 1 calc R U
C93 C 0.95911(19) 0.14118(8) -0.05990(9) 0.0259(4) Uani 1 1 d . .
H93 H 0.9554 0.1087 -0.0751 0.031 Uiso 1 1 calc R U
C94 C 1.03886(18) 0.17463(9) -0.07962(9) 0.0271(4) Uani 1 1 d . .
H94 H 1.0913 0.1650 -0.1076 0.033 Uiso 1 1 calc R U
C95 C 1.04101(17) 0.22229(9) -0.05789(9) 0.0260(4) Uani 1 1 d . .
H95 H 1.0947 0.2456 -0.0713 0.031 Uiso 1 1 calc R U
C96 C 0.96410(16) 0.23603(8) -0.01628(8) 0.0210(4) Uani 1 1 d . .
H96 H 0.9657 0.2690 -0.0025 0.025 Uiso 1 1 calc R U
C97 C 0.63100(17) 0.51519(7) 0.27421(8) 0.0187(4) Uani 1 1 d . .
C98 C 0.60558(18) 0.46603(8) 0.25887(8) 0.0232(4) Uani 1 1 d . .
H98 H 0.6552 0.4406 0.2726 0.028 Uiso 1 1 calc R U
C99 C 0.5117(2) 0.45279(8) 0.22465(9) 0.0270(4) Uani 1 1 d . .
H99 H 0.4982 0.4190 0.2158 0.032 Uiso 1 1 calc R U
C100 C 0.4375(2) 0.48886(9) 0.20341(9) 0.0295(5) Uani 1 1 d . .
H100 H 0.3723 0.4800 0.1805 0.035 Uiso 1 1 calc R U
C101 C 0.46014(18) 0.53807(9) 0.21616(8) 0.0264(4) Uani 1 1 d . .
H101 H 0.4107 0.5632 0.2015 0.032 Uiso 1 1 calc R U
C102 C 0.55566(17) 0.55081(8) 0.25049(8) 0.0205(4) Uani 1 1 d . .
H102 H 0.5702 0.5848 0.2581 0.025 Uiso 1 1 calc R U
C103 C 0.85159(16) 0.53293(7) 0.26884(8) 0.0181(4) Uani 1 1 d . .
C104 C 0.90516(18) 0.49067(8) 0.24676(8) 0.0222(4) Uani 1 1 d . .
H104 H 0.8813 0.4590 0.2591 0.027 Uiso 1 1 calc R U
C105 C 0.99179(19) 0.49364(9) 0.20754(9) 0.0270(4) Uani 1 1 d . .
H105 H 1.0258 0.4642 0.1940 0.032 Uiso 1 1 calc R U
C106 C 1.02892(19) 0.53916(10) 0.18808(9) 0.0297(5) Uani 1 1 d . .
H106 H 1.0888 0.5413 0.1618 0.036 Uiso 1 1 calc R U
C107 C 0.9762(2) 0.58149(9) 0.20813(9) 0.0291(5) Uani 1 1 d . .
H107 H 0.9994 0.6130 0.1949 0.035 Uiso 1 1 calc R U
C108 C 0.88970(18) 0.57813(8) 0.24751(9) 0.0232(4) Uani 1 1 d . .
H108 H 0.8552 0.6077 0.2604 0.028 Uiso 1 1 calc R U
C109 C 0.73217(17) 0.57841(7) 0.35228(8) 0.0180(4) Uani 1 1 d . .
C110 C 0.62625(17) 0.59695(7) 0.36923(8) 0.0197(4) Uani 1 1 d . .
H110 H 0.5580 0.5814 0.3553 0.024 Uiso 1 1 calc R U
C111 C 0.61676(17) 0.63729(8) 0.40572(8) 0.0215(4) Uani 1 1 d . .
H111 H 0.5430 0.6490 0.4153 0.026 Uiso 1 1 calc R U
C112 C 0.71421(19) 0.66032(8) 0.42804(9) 0.0232(4) Uani 1 1 d . .
H112 H 0.7080 0.6877 0.4530 0.028 Uiso 1 1 calc R U
C113 C 0.82105(18) 0.64265(8) 0.41323(9) 0.0246(4) Uani 1 1 d . .
H113 H 0.8889 0.6577 0.4285 0.030 Uiso 1 1 calc R U
C114 C 0.82874(17) 0.60287(8) 0.37598(9) 0.0228(4) Uani 1 1 d . .
H114 H 0.9028 0.5917 0.3661 0.027 Uiso 1 1 calc R U
C115 C 0.76940(17) 0.48390(7) 0.36023(8) 0.0180(4) Uani 1 1 d . .
C116 C 0.67822(17) 0.46092(7) 0.38821(8) 0.0201(4) Uani 1 1 d . .
H116 H 0.6018 0.4704 0.3783 0.024 Uiso 1 1 calc R U
C117 C 0.69583(19) 0.42489(8) 0.42972(9) 0.0238(4) Uani 1 1 d . .
H117 H 0.6320 0.4103 0.4474 0.029 Uiso 1 1 calc R U
C118 C 0.8063(2) 0.41031(8) 0.44531(9) 0.0255(4) Uani 1 1 d . .
H118 H 0.8189 0.3855 0.4733 0.031 Uiso 1 1 calc R U
C119 C 0.89865(19) 0.43260(8) 0.41929(9) 0.0256(4) Uani 1 1 d . .
H119 H 0.9748 0.4232 0.4298 0.031 Uiso 1 1 calc R U
C120 C 0.87971(17) 0.46865(7) 0.37775(8) 0.0214(4) Uani 1 1 d . .
H120 H 0.9441 0.4834 0.3607 0.026 Uiso 1 1 calc R U
C121 C 0.21416(16) 0.66210(7) 0.40970(8) 0.0189(4) Uani 1 1 d . .
C122 C 0.13248(17) 0.62419(8) 0.40251(9) 0.0253(4) Uani 1 1 d . .
H122 H 0.0681 0.6240 0.4262 0.030 Uiso 1 1 calc R U
C123 C 0.14199(19) 0.58682(9) 0.36197(10) 0.0305(5) Uani 1 1 d . .
H123 H 0.0843 0.5621 0.3584 0.037 Uiso 1 1 calc R U
C124 C 0.23542(19) 0.58567(8) 0.32696(9) 0.0276(4) Uani 1 1 d . .
H124 H 0.2410 0.5611 0.2984 0.033 Uiso 1 1 calc R U
C125 C 0.32067(19) 0.62113(8) 0.33445(9) 0.0249(4) Uani 1 1 d . .
H125 H 0.3867 0.6202 0.3118 0.030 Uiso 1 1 calc R U
C126 C 0.30978(17) 0.65813(8) 0.37504(8) 0.0210(4) Uani 1 1 d . .
H126 H 0.3697 0.6817 0.3795 0.025 Uiso 1 1 calc R U
C127 C 0.15747(17) 0.75586(7) 0.40455(8) 0.0187(4) Uani 1 1 d . .
C128 C 0.04446(18) 0.75604(8) 0.38093(8) 0.0240(4) Uani 1 1 d . .
H128 H -0.0056 0.7296 0.3896 0.029 Uiso 1 1 calc R U
C129 C 0.00417(19) 0.79368(9) 0.34547(9) 0.0273(4) Uani 1 1 d . .
H129 H -0.0725 0.7927 0.3308 0.033 Uiso 1 1 calc R U
C130 C 0.0750(2) 0.83253(8) 0.33144(9) 0.0289(5) Uani 1 1 d . .
H130 H 0.0464 0.8590 0.3087 0.035 Uiso 1 1 calc R U
C131 C 0.1889(2) 0.83236(8) 0.35115(9) 0.0261(4) Uani 1 1 d . .
H131 H 0.2396 0.8579 0.3404 0.031 Uiso 1 1 calc R U
C132 C 0.22821(18) 0.79432(7) 0.38686(8) 0.0206(4) Uani 1 1 d . .
H132 H 0.3062 0.7946 0.3996 0.025 Uiso 1 1 calc R U
C133 C 0.31638(16) 0.72728(7) 0.48461(8) 0.0169(3) Uani 1 1 d . .
C134 C 0.33153(17) 0.77509(7) 0.50698(8) 0.0193(4) Uani 1 1 d . .
H134 H 0.2731 0.7990 0.4999 0.023 Uiso 1 1 calc R U
C135 C 0.42822(17) 0.78891(7) 0.53891(8) 0.0205(4) Uani 1 1 d . .
H135 H 0.4351 0.8218 0.5526 0.025 Uiso 1 1 calc R U
C136 C 0.51506(17) 0.75492(8) 0.55098(8) 0.0216(4) Uani 1 1 d . .
H136 H 0.5821 0.7643 0.5722 0.026 Uiso 1 1 calc R U
C137 C 0.50104(16) 0.70678(8) 0.53108(8) 0.0203(4) Uani 1 1 d . .
H137 H 0.5583 0.6827 0.5396 0.024 Uiso 1 1 calc R U
C138 C 0.40408(16) 0.69352(7) 0.49880(8) 0.0179(4) Uani 1 1 d . .
H138 H 0.3970 0.6604 0.4859 0.021 Uiso 1 1 calc R U
C139 C 0.10310(16) 0.70446(7) 0.49833(8) 0.0179(4) Uani 1 1 d . .
C140 C 0.02857(18) 0.74220(8) 0.51495(9) 0.0245(4) Uani 1 1 d . .
H140 H 0.0283 0.7725 0.4946 0.029 Uiso 1 1 calc R U
C141 C -0.04509(19) 0.73706(10) 0.56012(9) 0.0304(5) Uani 1 1 d . .
H141 H -0.0939 0.7636 0.5700 0.036 Uiso 1 1 calc R U
C142 C -0.04724(17) 0.69330(10) 0.59068(9) 0.0282(5) Uani 1 1 d . .
H142 H -0.0980 0.6893 0.6211 0.034 Uiso 1 1 calc R U
C143 C 0.02633(18) 0.65547(8) 0.57589(9) 0.0254(4) Uani 1 1 d . .
H143 H 0.0265 0.6253 0.5965 0.030 Uiso 1 1 calc R U
C144 C 0.10007(17) 0.66129(8) 0.53096(9) 0.0215(4) Uani 1 1 d . .
H144 H 0.1503 0.6349 0.5221 0.026 Uiso 1 1 calc R U
C145 C 0.87497(16) 0.53445(7) 0.77116(8) 0.0171(3) Uani 1 1 d . .
C146 C 0.90021(17) 0.58199(8) 0.75153(8) 0.0215(4) Uani 1 1 d . .
H146 H 0.8601 0.6093 0.7666 0.026 Uiso 1 1 calc R U
C147 C 0.98202(18) 0.59078(9) 0.71063(9) 0.0263(4) Uani 1 1 d . .
H147 H 0.9960 0.6236 0.6984 0.032 Uiso 1 1 calc R U
C148 C 1.04262(18) 0.55203(9) 0.68786(9) 0.0272(4) Uani 1 1 d . .
H148 H 1.1001 0.5580 0.6610 0.033 Uiso 1 1 calc R U
C149 C 1.01793(18) 0.50418(9) 0.70499(9) 0.0265(4) Uani 1 1 d . .
H149 H 1.0574 0.4771 0.6890 0.032 Uiso 1 1 calc R U
C150 C 0.93577(17) 0.49576(8) 0.74539(8) 0.0216(4) Uani 1 1 d . .
H150 H 0.9199 0.4627 0.7561 0.026 Uiso 1 1 calc R U
C151 C 0.80629(16) 0.47789(7) 0.85982(8) 0.0175(4) Uani 1 1 d . .
C152 C 0.91937(17) 0.46322(8) 0.87367(8) 0.0213(4) Uani 1 1 d . .
H152 H 0.9807 0.4790 0.8552 0.026 Uiso 1 1 calc R U
C153 C 0.94507(19) 0.42646(8) 0.91350(9) 0.0260(4) Uani 1 1 d . .
H153 H 1.0228 0.4175 0.9212 0.031 Uiso 1 1 calc R U
C154 C 0.8580(2) 0.40285(8) 0.94191(9) 0.0274(4) Uani 1 1 d . .
H154 H 0.8752 0.3777 0.9689 0.033 Uiso 1 1 calc R U
C155 C 0.74496(19) 0.41676(8) 0.93000(9) 0.0246(4) Uani 1 1 d . .
H155 H 0.6842 0.4013 0.9493 0.030 Uiso 1 1 calc R U
C156 C 0.72072(17) 0.45329(7) 0.88987(8) 0.0202(4) Uani 1 1 d . .
H156 H 0.6428 0.4620 0.8824 0.024 Uiso 1 1 calc R U
C157 C 0.75641(16) 0.57134(7) 0.85944(8) 0.0167(3) Uani 1 1 d . .
C158 C 0.85129(17) 0.59525(8) 0.88549(8) 0.0216(4) Uani 1 1 d . .
H158 H 0.9262 0.5850 0.8759 0.026 Uiso 1 1 calc R U
C159 C 0.84055(17) 0.63330(8) 0.92469(9) 0.0231(4) Uani 1 1 d . .
H159 H 0.9072 0.6481 0.9415 0.028 Uiso 1 1 calc R U
C160 C 0.73222(18) 0.64957(7) 0.93923(8) 0.0210(4) Uani 1 1 d . .
H160 H 0.7239 0.6759 0.9654 0.025 Uiso 1 1 calc R U
C161 C 0.63612(17) 0.62661(7) 0.91468(8) 0.0196(4) Uani 1 1 d . .
H161 H 0.5615 0.6373 0.9242 0.024 Uiso 1 1 calc R U
C162 C 0.64881(16) 0.58812(7) 0.87627(8) 0.0181(4) Uani 1 1 d . .
H162 H 0.5818 0.5726 0.8608 0.022 Uiso 1 1 calc R U
C163 C 0.66094(16) 0.51194(7) 0.77615(8) 0.0164(3) Uani 1 1 d . .
C164 C 0.59020(16) 0.54908(7) 0.75276(8) 0.0177(4) Uani 1 1 d . .
H164 H 0.6042 0.5824 0.7635 0.021 Uiso 1 1 calc R U
C165 C 0.49987(17) 0.53888(8) 0.71431(8) 0.0201(4) Uani 1 1 d . .
H165 H 0.4528 0.5650 0.7001 0.024 Uiso 1 1 calc R U
C166 C 0.47883(17) 0.49071(8) 0.69691(8) 0.0219(4) Uani 1 1 d . .
H166 H 0.4176 0.4836 0.6707 0.026 Uiso 1 1 calc R U
C167 C 0.54854(17) 0.45282(7) 0.71827(8) 0.0214(4) Uani 1 1 d . .
H167 H 0.5357 0.4197 0.7062 0.026 Uiso 1 1 calc R U
C168 C 0.63705(16) 0.46352(7) 0.75728(8) 0.0193(4) Uani 1 1 d . .
H168 H 0.6831 0.4372 0.7717 0.023 Uiso 1 1 calc R U
B1 B 0.78720(17) 0.21892(8) 0.05104(9) 0.0159(4) Uani 1 1 d . .
B2 B 0.74562(18) 0.52827(8) 0.31334(9) 0.0175(4) Uani 1 1 d . .
B3 B 0.19801(18) 0.71197(8) 0.44905(9) 0.0170(4) Uani 1 1 d . .
B4 B 0.77426(18) 0.52403(8) 0.81682(9) 0.0164(4) Uani 1 1 d . .
N1 N 0.39605(15) 0.45479(6) -0.10948(7) 0.0217(3) Uani 1 1 d . .
N2 N 0.37828(14) 0.54574(6) 0.00700(7) 0.0196(3) Uani 1 1 d . .
N3 N 0.68081(13) 0.53813(6) 0.07136(6) 0.0169(3) Uani 1 1 d . .
N4 N 0.61765(15) 0.83714(7) 0.37575(7) 0.0232(3) Uani 1 1 d . .
N5 N 0.51658(15) 0.73262(7) 0.28686(8) 0.0243(4) Uani 1 1 d . .
N6 N 0.24863(15) 0.75065(6) 0.19030(7) 0.0206(3) Uani 1 1 d . .
N7 N 0.36891(15) 0.43804(7) 0.40187(7) 0.0229(3) Uani 1 1 d . .
N8 N 0.40716(14) 0.54237(6) 0.50207(7) 0.0197(3) Uani 1 1 d . .
N9 N 0.71415(14) 0.54300(6) 0.56403(7) 0.0176(3) Uani 1 1 d . .
N10 N 0.58028(16) 0.80723(7) 0.87761(7) 0.0252(4) Uani 1 1 d . .
N11 N 0.59385(14) 0.72953(7) 0.74877(7) 0.0214(3) Uani 1 1 d . .
N12 N 0.29016(14) 0.74967(6) 0.68649(7) 0.0175(3) Uani 1 1 d . .
O1 O 0.43420(14) 0.45014(6) -0.01497(6) 0.0278(3) Uani 1 1 d . .
O2 O 0.30169(13) 0.55046(6) 0.09332(6) 0.0276(3) Uani 1 1 d . .
O3 O 0.56413(15) 0.83064(6) 0.28290(6) 0.0294(3) Uani 1 1 d . .
O4 O 0.56738(16) 0.69012(8) 0.21034(8) 0.0440(5) Uani 1 1 d . .
O5 O 0.42571(12) 0.44215(5) 0.49434(6) 0.0223(3) Uani 1 1 d . .
O6 O 0.34705(14) 0.55964(6) 0.58963(7) 0.0318(3) Uani 1 1 d . .
O7 O 0.56433(15) 0.82504(6) 0.78380(6) 0.0298(3) Uani 1 1 d . .
O8 O 0.68297(13) 0.73671(6) 0.66543(7) 0.0299(3) Uani 1 1 d . .

loop_
_atom_site_aniso_label
_atom_site_aniso_U_11
_atom_site_aniso_U_22
_atom_site_aniso_U_33
_atom_site_aniso_U_23
_atom_site_aniso_U_13
_atom_site_aniso_U_12
C1 0.0351(12) 0.0215(10) 0.0319(11) -0.0054(8) -0.0093(9) 0.0093(9)
C2 0.0386(12) 0.0221(10) 0.0328(12) -0.0029(9) -0.0025(9) -0.0021(9)
C3 0.0264(10) 0.0330(11) 0.0246(10) -0.0060(9) -0.0026(8) -0.0005(9)
C4 0.0396(14) 0.0470(16) 0.0474(15) -0.0103(12) -0.0140(12) -0.0074(12)
C5 0.0286(11) 0.0353(12) 0.0229(10) -0.0023(9) -0.0069(8) 0.0070(9)
C6 0.0319(11) 0.0237(10) 0.0183(9) 0.0017(8) -0.0008(8) 0.0021(8)
C7 0.0165(8) 0.0200(9) 0.0213(9) 0.0019(7) -0.0013(7) 0.0002(7)
C8 0.0236(9) 0.0210(9) 0.0159(9) 0.0008(7) -0.0025(7) 0.0023(7)
C9 0.0196(9) 0.0184(9) 0.0239(10) -0.0013(7) 0.0001(7) 0.0036(7)
C10 0.0215(10) 0.0264(11) 0.0365(12) -0.0035(9) -0.0003(8) -0.0012(8)
C11 0.0202(9) 0.0184(9) 0.0252(10) 0.0041(8) -0.0057(7) -0.0019(7)
C12 0.0188(9) 0.0188(9) 0.0222(9) 0.0028(7) -0.0021(7) -0.0012(7)
C13 0.0259(10) 0.0219(9) 0.0165(9) -0.0037(7) -0.0008(7) 0.0035(8)
C14 0.0254(10) 0.0307(11) 0.0243(10) -0.0045(8) 0.0033(8) 0.0034(8)
C15 0.0200(9) 0.0168(9) 0.0186(9) -0.0011(7) -0.0009(7) 0.0001(7)
C16 0.0279(10) 0.0182(9) 0.0212(9) -0.0048(7) -0.0020(8) 0.0033(8)
C17 0.0255(10) 0.0207(9) 0.0180(9) 0.0014(7) -0.0047(7) 0.0032(8)
C18 0.0350(11) 0.0189(10) 0.0307(11) 0.0043(8) -0.0047(9) 0.0043(8)
C19 0.0284(10) 0.0203(9) 0.0243(10) 0.0012(8) -0.0044(8) 0.0015(8)
C20 0.0276(10) 0.0206(9) 0.0239(10) -0.0012(8) -0.0027(8) -0.0009(8)
C21 0.0247(10) 0.0248(10) 0.0213(10) -0.0049(8) -0.0022(8) 0.0034(8)
C22 0.0269(11) 0.0348(12) 0.0279(11) -0.0049(9) -0.0070(8) 0.0011(9)
C23 0.0298(11) 0.0278(11) 0.0197(9) 0.0018(8) -0.0053(8) 0.0038(8)
C24 0.0308(11) 0.0266(10) 0.0188(10) 0.0016(8) -0.0021(8) -0.0054(8)
C25 0.0210(9) 0.0240(10) 0.0200(9) 0.0019(8) -0.0013(7) 0.0009(8)
C26 0.0249(10) 0.0215(10) 0.0228(10) 0.0011(8) -0.0037(8) -0.0014(8)
C27 0.0287(11) 0.0353(12) 0.0286(11) -0.0071(9) -0.0039(9) 0.0062(9)
C28 0.0272(11) 0.0466(15) 0.0377(13) -0.0054(11) -0.0023(9) 0.0071(10)
C29 0.0234(10) 0.0263(10) 0.0248(10) 0.0016(8) -0.0036(8) -0.0020(8)
C30 0.0239(10) 0.0242(10) 0.0218(10) -0.0006(8) -0.0028(8) -0.0012(8)
C31 0.0296(10) 0.0241(10) 0.0200(9) -0.0034(8) 0.0043(8) -0.0019(8)
C32 0.0284(11) 0.0352(12) 0.0312(11) -0.0074(9) 0.0022(9) -0.0042(9)
C33 0.0257(10) 0.0263(10) 0.0169(9) -0.0056(8) -0.0008(7) -0.0002(8)
C34 0.0345(11) 0.0230(10) 0.0290(11) -0.0076(9) -0.0021(9) 0.0028(9)
C35 0.0303(10) 0.0238(10) 0.0176(9) 0.0023(8) -0.0006(8) 0.0017(8)
C36 0.0442(13) 0.0220(10) 0.0247(11) 0.0023(8) -0.0005(9) 0.0036(9)
C37 0.0277(10) 0.0254(11) 0.0289(11) -0.0038(8) -0.0048(8) 0.0078(8)
C38 0.0312(11) 0.0236(10) 0.0361(12) -0.0071(9) -0.0032(9) 0.0005(9)
C39 0.0306(11) 0.0330(12) 0.0335(12) -0.0113(10) -0.0074(9) 0.0055(9)
C40 0.0373(14) 0.0412(15) 0.0607(18) -0.0169(13) -0.0174(13) 0.0021(11)
C41 0.0309(11) 0.0335(12) 0.0272(11) -0.0043(9) -0.0114(9) 0.0054(9)
C42 0.0304(11) 0.0361(12) 0.0189(10) 0.0000(9) -0.0045(8) 0.0006(9)
C43 0.0127(8) 0.0237(10) 0.0196(9) 0.0009(7) -0.0003(7) -0.0002(7)
C44 0.0212(9) 0.0230(10) 0.0177(9) 0.0024(7) -0.0030(7) -0.0040(7)
C45 0.0240(9) 0.0165(9) 0.0242(10) 0.0000(7) -0.0026(7) 0.0058(7)
C46 0.0199(9) 0.0283(11) 0.0315(11) 0.0021(9) 0.0020(8) 0.0024(8)
C47 0.0206(9) 0.0205(9) 0.0293(10) 0.0066(8) -0.0111(8) -0.0050(8)
C48 0.0191(9) 0.0156(8) 0.0241(9) 0.0034(7) -0.0074(7) -0.0025(7)
C49 0.0253(9) 0.0197(9) 0.0220(10) 0.0020(8) -0.0089(8) 0.0018(8)
C50 0.0384(12) 0.0196(10) 0.0354(12) 0.0021(9) -0.0103(9) 0.0047(9)
C51 0.0247(10) 0.0256(10) 0.0207(9) -0.0058(8) -0.0010(7) 0.0017(8)
C52 0.0244(10) 0.0376(12) 0.0314(11) -0.0103(10) 0.0031(8) 0.0012(9)
C53 0.0192(8) 0.0146(8) 0.0200(9) -0.0011(7) -0.0016(7) -0.0013(7)
C54 0.0270(10) 0.0188(9) 0.0219(9) -0.0026(7) 0.0003(8) 0.0007(8)
C55 0.0435(13) 0.0276(11) 0.0249(11) -0.0043(9) -0.0103(9) 0.0127(10)
C56 0.0461(13) 0.0205(10) 0.0298(11) -0.0047(9) -0.0064(10) 0.0019(9)
C57 0.0328(11) 0.0266(11) 0.0263(11) -0.0069(8) -0.0078(9) 0.0039(9)
C58 0.0472(15) 0.0296(12) 0.0548(16) -0.0123(12) -0.0227(13) 0.0001(11)
C59 0.0258(10) 0.0242(10) 0.0252(10) -0.0002(8) -0.0066(8) 0.0019(8)
C60 0.0247(10) 0.0266(10) 0.0210(10) 0.0013(8) -0.0029(8) -0.0014(8)
C61 0.0199(9) 0.0249(10) 0.0223(10) 0.0004(8) -0.0050(7) -0.0022(8)
C62 0.0247(9) 0.0229(10) 0.0218(10) 0.0002(8) -0.0023(7) -0.0027(8)
C63 0.0187(9) 0.0242(10) 0.0296(11) -0.0019(8) 0.0001(8) -0.0014(8)
C64 0.0226(11) 0.0473(15) 0.0458(14) -0.0027(12) -0.0040(10) -0.0053(10)
C65 0.0169(9) 0.0209(9) 0.0258(10) -0.0026(8) -0.0032(7) -0.0016(7)
C66 0.0178(9) 0.0210(9) 0.0247(10) -0.0002(7) -0.0019(7) -0.0036(7)
C67 0.0236(9) 0.0197(9) 0.0174(9) -0.0009(7) 0.0020(7) -0.0002(7)
C68 0.0220(10) 0.0280(11) 0.0299(11) 0.0009(9) 0.0067(8) 0.0017(8)
C69 0.0207(9) 0.0228(10) 0.0172(9) -0.0047(7) -0.0003(7) -0.0019(7)
C70 0.0240(10) 0.0195(9) 0.0275(10) -0.0060(8) -0.0023(8) -0.0001(8)
C71 0.0225(9) 0.0218(9) 0.0160(9) 0.0035(7) -0.0014(7) 0.0012(7)
C72 0.0351(11) 0.0189(9) 0.0247(10) 0.0026(8) -0.0020(8) 0.0027(8)
C73 0.0169(8) 0.0174(9) 0.0153(8) -0.0015(7) 0.0013(6) 0.0004(7)
C74 0.0195(9) 0.0165(9) 0.0193(9) 0.0006(7) -0.0023(7) 0.0000(7)
C75 0.0210(9) 0.0246(10) 0.0237(10) -0.0013(8) -0.0050(8) -0.0029(8)
C76 0.0204(9) 0.0295(11) 0.0214(9) 0.0015(8) -0.0043(7) 0.0048(8)
C77 0.0232(9) 0.0209(9) 0.0222(10) 0.0033(8) -0.0008(7) 0.0050(8)
C78 0.0196(9) 0.0185(9) 0.0196(9) 0.0013(7) 0.0004(7) -0.0001(7)
C79 0.0193(9) 0.0178(9) 0.0175(9) 0.0024(7) -0.0016(7) -0.0025(7)
C80 0.0234(9) 0.0187(9) 0.0175(9) 0.0015(7) -0.0020(7) -0.0001(7)
C81 0.0344(11) 0.0153(9) 0.0203(9) 0.0012(7) 0.0004(8) 0.0007(8)
C82 0.0377(12) 0.0211(9) 0.0187(10) -0.0007(7) -0.0029(8) -0.0073(8)
C83 0.0254(10) 0.0318(11) 0.0248(10) -0.0002(9) -0.0063(8) -0.0089(9)
C84 0.0215(9) 0.0274(10) 0.0218(10) -0.0016(8) -0.0021(7) -0.0020(8)
C85 0.0177(8) 0.0176(8) 0.0163(8) -0.0009(7) -0.0030(7) -0.0016(7)
C86 0.0205(9) 0.0171(9) 0.0185(9) -0.0018(7) -0.0019(7) -0.0005(7)
C87 0.0219(9) 0.0196(9) 0.0194(9) -0.0022(7) 0.0010(7) -0.0044(7)
C88 0.0286(10) 0.0183(9) 0.0189(9) 0.0017(7) -0.0013(8) -0.0053(8)
C89 0.0242(10) 0.0284(11) 0.0259(10) 0.0075(8) -0.0024(8) 0.0055(8)
C90 0.0175(9) 0.0312(11) 0.0274(10) 0.0080(9) 0.0003(8) 0.0021(8)
C91 0.0166(8) 0.0176(9) 0.0179(9) 0.0009(7) -0.0036(7) 0.0017(7)
C92 0.0221(9) 0.0202(9) 0.0202(9) 0.0008(7) -0.0032(7) 0.0036(7)
C93 0.0294(10) 0.0258(10) 0.0224(10) -0.0022(8) -0.0039(8) 0.0097(8)
C94 0.0219(10) 0.0394(12) 0.0199(10) 0.0000(9) -0.0005(8) 0.0115(9)
C95 0.0183(9) 0.0375(12) 0.0222(10) 0.0024(9) -0.0003(7) -0.0010(8)
C96 0.0190(9) 0.0236(10) 0.0204(9) -0.0010(7) -0.0009(7) -0.0021(8)
C97 0.0223(9) 0.0197(9) 0.0142(8) -0.0008(7) 0.0009(7) -0.0006(7)
C98 0.0302(10) 0.0223(10) 0.0171(9) -0.0010(7) -0.0009(8) -0.0021(8)
C99 0.0362(11) 0.0276(11) 0.0171(9) -0.0025(8) -0.0017(8) -0.0090(9)
C100 0.0287(11) 0.0432(13) 0.0163(9) -0.0010(9) -0.0029(8) -0.0089(9)
C101 0.0244(10) 0.0385(12) 0.0162(9) 0.0023(8) -0.0006(7) 0.0048(9)
C102 0.0240(9) 0.0227(9) 0.0148(8) -0.0006(7) 0.0010(7) 0.0021(8)
C103 0.0181(8) 0.0204(9) 0.0157(8) 0.0014(7) -0.0031(7) 0.0015(7)
C104 0.0244(10) 0.0224(10) 0.0198(9) 0.0002(7) 0.0003(7) 0.0039(8)
C105 0.0265(10) 0.0335(12) 0.0210(10) -0.0011(8) -0.0001(8) 0.0114(9)
C106 0.0237(10) 0.0439(13) 0.0216(10) 0.0034(9) 0.0037(8) 0.0017(9)
C107 0.0308(11) 0.0322(12) 0.0245(11) 0.0069(9) 0.0030(8) -0.0053(9)
C108 0.0249(10) 0.0232(10) 0.0214(10) 0.0021(8) 0.0005(8) 0.0017(8)
C109 0.0217(9) 0.0171(9) 0.0151(8) 0.0009(7) 0.0010(7) 0.0005(7)
C110 0.0200(9) 0.0212(9) 0.0179(9) 0.0013(7) 0.0006(7) -0.0023(7)
C111 0.0228(9) 0.0225(9) 0.0194(9) 0.0005(8) 0.0038(7) 0.0025(8)
C112 0.0301(10) 0.0190(9) 0.0204(9) -0.0032(7) 0.0012(8) 0.0010(8)
C113 0.0252(10) 0.0229(10) 0.0257(10) -0.0049(8) -0.0010(8) -0.0030(8)
C114 0.0205(9) 0.0214(9) 0.0264(10) -0.0037(8) 0.0009(8) 0.0013(7)
C115 0.0230(9) 0.0164(9) 0.0147(8) -0.0030(7) -0.0012(7) -0.0006(7)
C116 0.0237(9) 0.0177(9) 0.0187(9) -0.0035(7) 0.0001(7) -0.0012(7)
C117 0.0318(10) 0.0204(9) 0.0194(9) -0.0022(8) 0.0028(8) -0.0037(8)
C118 0.0402(12) 0.0180(9) 0.0182(9) 0.0026(7) -0.0012(8) -0.0001(8)
C119 0.0299(10) 0.0241(10) 0.0224(10) 0.0012(8) -0.0051(8) 0.0041(8)
C120 0.0232(9) 0.0210(9) 0.0197(9) 0.0006(7) -0.0022(7) -0.0015(8)
C121 0.0190(9) 0.0196(9) 0.0179(9) -0.0020(7) -0.0042(7) 0.0064(7)
C122 0.0175(9) 0.0257(10) 0.0327(11) -0.0065(9) -0.0022(8) 0.0022(8)
C123 0.0239(10) 0.0255(10) 0.0416(13) -0.0116(9) -0.0070(9) 0.0002(8)
C124 0.0329(11) 0.0234(10) 0.0259(10) -0.0071(8) -0.0068(8) 0.0088(8)
C125 0.0284(10) 0.0282(10) 0.0183(9) 0.0015(8) 0.0016(8) 0.0104(8)
C126 0.0230(9) 0.0215(9) 0.0185(9) 0.0015(7) -0.0017(7) 0.0034(8)
C127 0.0208(9) 0.0201(9) 0.0152(8) -0.0021(7) 0.0011(7) 0.0059(7)
C128 0.0238(10) 0.0292(10) 0.0189(9) 0.0005(8) -0.0005(7) 0.0045(8)
C129 0.0264(10) 0.0357(12) 0.0196(9) -0.0007(9) -0.0014(8) 0.0126(9)
C130 0.0426(13) 0.0266(11) 0.0172(9) 0.0001(8) -0.0011(8) 0.0179(9)
C131 0.0428(12) 0.0157(9) 0.0197(9) -0.0010(7) 0.0016(8) 0.0032(8)
C132 0.0276(10) 0.0184(9) 0.0157(9) -0.0018(7) -0.0024(7) 0.0040(8)
C133 0.0177(8) 0.0187(9) 0.0144(8) 0.0014(7) 0.0022(6) 0.0014(7)
C134 0.0212(9) 0.0197(9) 0.0170(9) 0.0005(7) -0.0007(7) 0.0035(7)
C135 0.0231(9) 0.0202(9) 0.0183(9) -0.0011(7) 0.0015(7) -0.0032(7)
C136 0.0187(9) 0.0266(10) 0.0194(9) -0.0004(8) -0.0007(7) -0.0049(8)
C137 0.0174(9) 0.0227(10) 0.0208(9) 0.0007(7) -0.0011(7) 0.0022(7)
C138 0.0187(8) 0.0175(9) 0.0175(9) -0.0002(7) 0.0002(7) 0.0017(7)
C139 0.0164(8) 0.0206(9) 0.0165(9) -0.0007(7) -0.0036(7) -0.0003(7)
C140 0.0255(10) 0.0266(10) 0.0215(10) 0.0018(8) 0.0021(8) 0.0063(8)
C141 0.0255(10) 0.0414(13) 0.0244(10) -0.0021(9) 0.0025(8) 0.0076(9)
C142 0.0173(9) 0.0464(13) 0.0209(10) 0.0000(9) 0.0000(7) -0.0077(9)
C143 0.0233(10) 0.0290(10) 0.0237(10) 0.0031(8) -0.0027(8) -0.0110(8)
C144 0.0202(9) 0.0210(9) 0.0231(9) 0.0005(8) -0.0042(7) -0.0032(7)
C145 0.0163(8) 0.0205(9) 0.0144(8) 0.0003(7) -0.0029(6) -0.0006(7)
C146 0.0233(9) 0.0225(10) 0.0186(9) -0.0022(7) 0.0003(7) -0.0031(7)
C147 0.0268(10) 0.0312(11) 0.0210(10) 0.0011(8) 0.0023(8) -0.0110(9)
C148 0.0205(9) 0.0431(13) 0.0179(9) 0.0024(9) 0.0012(7) -0.0028(9)
C149 0.0222(10) 0.0383(12) 0.0190(9) -0.0016(8) -0.0003(7) 0.0096(9)
C150 0.0224(9) 0.0241(10) 0.0182(9) 0.0008(7) -0.0007(7) 0.0035(8)
C151 0.0212(9) 0.0172(8) 0.0141(8) -0.0041(7) -0.0012(7) -0.0013(7)
C152 0.0216(9) 0.0231(9) 0.0189(9) -0.0005(7) -0.0018(7) 0.0028(8)
C153 0.0289(10) 0.0265(10) 0.0221(10) -0.0004(8) -0.0062(8) 0.0066(8)
C154 0.0431(12) 0.0201(10) 0.0186(9) 0.0021(7) -0.0045(8) 0.0028(9)
C155 0.0356(11) 0.0193(9) 0.0191(9) -0.0026(7) 0.0023(8) -0.0056(8)
C156 0.0234(9) 0.0177(9) 0.0194(9) -0.0028(7) 0.0002(7) -0.0031(7)
C157 0.0175(8) 0.0167(8) 0.0159(8) 0.0001(7) 0.0006(7) -0.0016(7)
C158 0.0173(9) 0.0258(10) 0.0216(9) -0.0060(8) 0.0004(7) -0.0026(7)
C159 0.0209(9) 0.0242(10) 0.0241(10) -0.0045(8) -0.0018(7) -0.0048(8)
C160 0.0278(10) 0.0173(9) 0.0179(9) -0.0031(7) -0.0005(7) -0.0002(7)
C161 0.0198(9) 0.0198(9) 0.0193(9) 0.0010(7) 0.0010(7) 0.0020(7)
C162 0.0159(8) 0.0200(9) 0.0182(9) 0.0000(7) -0.0008(7) -0.0016(7)
C163 0.0163(8) 0.0177(9) 0.0151(8) -0.0002(7) 0.0011(6) -0.0023(7)
C164 0.0220(9) 0.0157(8) 0.0154(8) -0.0002(7) 0.0003(7) -0.0024(7)
C165 0.0205(9) 0.0221(9) 0.0176(9) 0.0033(7) -0.0010(7) 0.0028(7)
C166 0.0204(9) 0.0262(10) 0.0188(9) -0.0001(8) -0.0050(7) -0.0030(8)
C167 0.0236(9) 0.0201(9) 0.0204(9) -0.0023(7) -0.0036(7) -0.0031(7)
C168 0.0198(9) 0.0176(9) 0.0203(9) -0.0012(7) -0.0027(7) 0.0007(7)
B1 0.0155(9) 0.0148(9) 0.0173(9) 0.0006(7) -0.0003(7) -0.0013(7)
B2 0.0179(9) 0.0164(9) 0.0182(10) -0.0011(8) -0.0001(7) 0.0015(8)
B3 0.0172(9) 0.0168(9) 0.0169(10) -0.0007(8) -0.0017(7) 0.0038(7)
B4 0.0164(9) 0.0167(9) 0.0160(9) -0.0007(7) -0.0004(7) -0.0006(7)
N1 0.0257(8) 0.0196(8) 0.0196(8) -0.0014(6) -0.0053(6) 0.0054(7)
N2 0.0188(8) 0.0214(8) 0.0183(8) -0.0007(6) -0.0030(6) -0.0005(6)
N3 0.0196(7) 0.0154(7) 0.0156(7) -0.0021(6) -0.0027(6) 0.0018(6)
N4 0.0267(9) 0.0234(9) 0.0193(8) 0.0017(7) -0.0053(7) -0.0034(7)
N5 0.0237(8) 0.0234(9) 0.0253(9) -0.0025(7) -0.0043(7) 0.0013(7)
N6 0.0241(8) 0.0211(8) 0.0164(8) -0.0030(6) -0.0016(6) -0.0013(7)
N7 0.0233(8) 0.0257(9) 0.0195(8) -0.0015(7) -0.0042(6) 0.0017(7)
N8 0.0199(8) 0.0192(8) 0.0196(8) 0.0013(6) -0.0056(6) -0.0036(6)
N9 0.0194(7) 0.0141(7) 0.0189(8) -0.0020(6) -0.0058(6) 0.0004(6)
N10 0.0296(9) 0.0249(9) 0.0206(8) -0.0004(7) -0.0058(7) 0.0043(7)
N11 0.0185(8) 0.0248(8) 0.0205(8) -0.0028(7) -0.0036(6) -0.0016(6)
N12 0.0182(8) 0.0171(8) 0.0172(8) -0.0017(6) -0.0014(6) -0.0005(6)
O1 0.0393(8) 0.0210(7) 0.0226(7) 0.0027(6) -0.0100(6) 0.0032(6)
O2 0.0289(8) 0.0313(8) 0.0225(7) -0.0043(6) 0.0019(6) 0.0042(6)
O3 0.0446(9) 0.0247(7) 0.0183(7) 0.0031(6) -0.0087(6) -0.0025(7)
O4 0.0396(9) 0.0518(11) 0.0401(10) -0.0229(9) -0.0056(8) 0.0130(8)
O5 0.0233(7) 0.0228(7) 0.0206(7) 0.0018(5) -0.0043(5) 0.0009(5)
O6 0.0359(9) 0.0340(9) 0.0253(8) -0.0074(7) -0.0042(6) 0.0099(7)
O7 0.0450(9) 0.0229(7) 0.0208(7) 0.0020(6) -0.0102(6) -0.0006(7)
O8 0.0288(8) 0.0329(8) 0.0283(8) -0.0029(6) 0.0048(6) -0.0013(6)

loop_
_atom_type_symbol
_atom_type_description
_atom_type_scat_dispersion_real
_atom_type_scat_dispersion_imag
_atom_type_scat_source
C C 0.0181 0.0091 'International Tables Vol C Tables 4.2.6.8 and 6.1.1.4'
H H 0.0000 0.0000 'International Tables Vol C Tables 4.2.6.8 and 6.1.1.4'
B B 0.0090 0.0039 'International Tables Vol C Tables 4.2.6.8 and 6.1.1.4'
N N 0.0311 0.0180 'International Tables Vol C Tables 4.2.6.8 and 6.1.1.4'
O O 0.0492 0.0322 'International Tables Vol C Tables 4.2.6.8 and 6.1.1.4'

loop_
_geom_angle_atom_site_label_1
_geom_angle_atom_site_label_2
_geom_angle_atom_site_label_3
_geom_angle
N1 C1 C2 110.49(18)
N1 C1 H1A 109.6
C2 C1 H1A 109.6
N1 C1 H1B 109.6
C2 C1 H1B 109.6
H1A C1 H1B 108.1
C1 C2 C3 111.85(19)
C1 C2 H2A 109.2
C3 C2 H2A 109.2
C1 C2 H2B 109.2
C3 C2 H2B 109.2
H2A C2 H2B 107.9
C2 C3 C4 111.6(2)
C2 C3 C5 109.70(18)
C4 C3 C5 111.6(2)
C2 C3 H3 107.9
C4 C3 H3 107.9
C5 C3 H3 107.9
C3 C4 H4A 109.5
C3 C4 H4B 109.5
H4A C4 H4B 109.5
C3 C4 H4C 109.5
H4A C4 H4C 109.5
H4B C4 H4C 109.5
C6 C5 C3 111.36(18)
C6 C5 H5A 109.4
C3 C5 H5A 109.4
C6 C5 H5B 109.4
C3 C5 H5B 109.4
H5A C5 H5B 108.0
N1 C6 C5 110.22(18)
N1 C6 H6A 109.6
C5 C6 H6A 109.6
N1 C6 H6B 109.6
C5 C6 H6B 109.6
H6A C6 H6B 108.1
O1 C7 N1 123.35(19)
O1 C7 C8 120.08(18)
N1 C7 C8 116.56(16)
N2 C8 C7 112.26(16)
N2 C8 H8A 109.2
C7 C8 H8A 109.2
N2 C8 H8B 109.2
C7 C8 H8B 109.2
H8A C8 H8B 107.9
O2 C9 N2 121.01(18)
O2 C9 C10 121.50(19)
N2 C9 C10 117.49(17)
C9 C10 H10A 109.5
C9 C10 H10B 109.5
H10A C10 H10B 109.5
C9 C10 H10C 109.5
H10A C10 H10C 109.5
H10B C10 H10C 109.5
N2 C11 C12 112.03(16)
N2 C11 H11A 109.2
C12 C11 H11A 109.2
N2 C11 H11B 109.2
C12 C11 H11B 109.2
H11A C11 H11B 107.9
N3 C12 C11 114.21(16)
N3 C12 H12A 108.7
C11 C12 H12A 108.7
N3 C12 H12B 108.7
C11 C12 H12B 108.7
H12A C12 H12B 107.6
C14 C13 N3 115.47(16)
C14 C13 H13A 108.4
N3 C13 H13A 108.4
C14 C13 H13B 108.4
N3 C13 H13B 108.4
H13A C13 H13B 107.5
C13 C14 H14A 109.5
C13 C14 H14B 109.5
H14A C14 H14B 109.5
C13 C14 H14C 109.5
H14A C14 H14C 109.5
H14B C14 H14C 109.5
C16 C15 N3 115.13(16)
C16 C15 H15A 108.5
N3 C15 H15A 108.5
C16 C15 H15B 108.5
N3 C15 H15B 108.5
H15A C15 H15B 107.5
C15 C16 H16A 109.5
C15 C16 H16B 109.5
H16A C16 H16B 109.5
C15 C16 H16C 109.5
H16A C16 H16C 109.5
H16B C16 H16C 109.5
C18 C17 N3 114.87(16)
C18 C17 H17A 108.5
N3 C17 H17A 108.5
C18 C17 H17B 108.5
N3 C17 H17B 108.5
H17A C17 H17B 107.5
C17 C18 H18A 109.5
C17 C18 H18B 109.5
H18A C18 H18B 109.5
C17 C18 H18C 109.5
H18A C18 H18C 109.5
H18B C18 H18C 109.5
N4 C19 C20 110.21(17)
N4 C19 H19A 109.6
C20 C19 H19A 109.6
N4 C19 H19B 109.6
C20 C19 H19B 109.6
H19A C19 H19B 108.1
C19 C20 C21 112.19(17)
C19 C20 H20A 109.2
C21 C20 H20A 109.2
C19 C20 H20B 109.2
C21 C20 H20B 109.2
H20A C20 H20B 107.9
C22 C21 C20 111.12(18)
C22 C21 C23 111.72(18)
C20 C21 C23 109.67(17)
C22 C21 H21 108.1
C20 C21 H21 108.1
C23 C21 H21 108.1
C21 C22 H22A 109.5
C21 C22 H22B 109.5
H22A C22 H22B 109.5
C21 C22 H22C 109.5
H22A C22 H22C 109.5
H22B C22 H22C 109.5
C24 C23 C21 111.14(17)
C24 C23 H23A 109.4
C21 C23 H23A 109.4
C24 C23 H23B 109.4
C21 C23 H23B 109.4
H23A C23 H23B 108.0
N4 C24 C23 110.45(17)
N4 C24 H24A 109.6
C23 C24 H24A 109.6
N4 C24 H24B 109.6
C23 C24 H24B 109.6
H24A C24 H24B 108.1
O3 C25 N4 123.10(19)
O3 C25 C26 120.61(19)
N4 C25 C26 116.29(17)
N5 C26 C25 111.92(17)
N5 C26 H26A 109.2
C25 C26 H26A 109.2
N5 C26 H26B 109.2
C25 C26 H26B 109.2
H26A C26 H26B 107.9
O4 C27 N5 120.3(2)
O4 C27 C28 121.4(2)
N5 C27 C28 118.3(2)
C27 C28 H28A 109.5
C27 C28 H28B 109.5
H28A C28 H28B 109.5
C27 C28 H28C 109.5
H28A C28 H28C 109.5
H28B C28 H28C 109.5
N5 C29 C30 111.57(17)
N5 C29 H29A 109.3
C30 C29 H29A 109.3
N5 C29 H29B 109.3
C30 C29 H29B 109.3
H29A C29 H29B 108.0
N6 C30 C29 113.76(17)
N6 C30 H30A 108.8
C29 C30 H30A 108.8
N6 C30 H30B 108.8
C29 C30 H30B 108.8
H30A C30 H30B 107.7
N6 C31 C32 114.93(17)
N6 C31 H31A 108.5
C32 C31 H31A 108.5
N6 C31 H31B 108.5
C32 C31 H31B 108.5
H31A C31 H31B 107.5
C31 C32 H32A 109.5
C31 C32 H32B 109.5
H32A C32 H32B 109.5
C31 C32 H32C 109.5
H32A C32 H32C 109.5
H32B C32 H32C 109.5
C34 C33 N6 116.22(17)
C34 C33 H33A 108.2
N6 C33 H33A 108.2
C34 C33 H33B 108.2
N6 C33 H33B 108.2
H33A C33 H33B 107.4
C33 C34 H34A 109.5
C33 C34 H34B 109.5
H34A C34 H34B 109.5
C33 C34 H34C 109.5
H34A C34 H34C 109.5
H34B C34 H34C 109.5
C36 C35 N6 115.62(16)
C36 C35 H35A 108.4
N6 C35 H35A 108.4
C36 C35 H35B 108.4
N6 C35 H35B 108.4
H35A C35 H35B 107.4
C35 C36 H36A 109.5
C35 C36 H36B 109.5
H36A C36 H36B 109.5
C35 C36 H36C 109.5
H36A C36 H36C 109.5
H36B C36 H36C 109.5
N7 C37 C38 109.79(17)
N7 C37 H37A 109.7
C38 C37 H37A 109.7
N7 C37 H37B 109.7
C38 C37 H37B 109.7
H37A C37 H37B 108.2
C37 C38 C39 112.3(2)
C37 C38 H38A 109.1
C39 C38 H38A 109.1
C37 C38 H38B 109.1
C39 C38 H38B 109.1
H38A C38 H38B 107.9
C40 C39 C38 111.9(2)
C40 C39 C41 111.0(2)
C38 C39 C41 109.76(18)
C40 C39 H39 108.0
C38 C39 H39 108.0
C41 C39 H39 108.0
C39 C40 H40A 109.5
C39 C40 H40B 109.5
H40A C40 H40B 109.5
C39 C40 H40C 109.5
H40A C40 H40C 109.5
H40B C40 H40C 109.5
C42 C41 C39 111.95(19)
C42 C41 H41A 109.2
C39 C41 H41A 109.2
C42 C41 H41B 109.2
C39 C41 H41B 109.2
H41A C41 H41B 107.9
N7 C42 C41 110.20(19)
N7 C42 H42A 109.6
C41 C42 H42A 109.6
N7 C42 H42B 109.6
C41 C42 H42B 109.6
H42A C42 H42B 108.1
O5 C43 N7 123.06(19)
O5 C43 C44 120.18(18)
N7 C43 C44 116.74(17)
N8 C44 C43 112.48(16)
N8 C44 H44A 109.1
C43 C44 H44A 109.1
N8 C44 H44B 109.1
C43 C44 H44B 109.1
H44A C44 H44B 107.8
O6 C45 N8 120.80(19)
O6 C45 C46 121.82(19)
N8 C45 C46 117.36(17)
C45 C46 H46A 109.5
C45 C46 H46B 109.5
H46A C46 H46B 109.5
C45 C46 H46C 109.5
H46A C46 H46C 109.5
H46B C46 H46C 109.5
N8 C47 C48 110.97(16)
N8 C47 H47A 109.4
C48 C47 H47A 109.4
N8 C47 H47B 109.4
C48 C47 H47B 109.4
H47A C47 H47B 108.0
N9 C48 C47 113.87(15)
N9 C48 H48A 108.8
C47 C48 H48A 108.8
N9 C48 H48B 108.8
C47 C48 H48B 108.8
H48A C48 H48B 107.7
C50 C49 N9 114.95(17)
C50 C49 H49A 108.5
N9 C49 H49A 108.5
C50 C49 H49B 108.5
N9 C49 H49B 108.5
H49A C49 H49B 107.5
C49 C50 H50A 109.5
C49 C50 H50B 109.5
H50A C50 H50B 109.5
C49 C50 H50C 109.5
H50A C50 H50C 109.5
H50B C50 H50C 109.5
C52 C51 N9 115.27(16)
C52 C51 H51A 108.5
N9 C51 H51A 108.5
C52 C51 H51B 108.5
N9 C51 H51B 108.5
H51A C51 H51B 107.5
C51 C52 H52A 109.5
C51 C52 H52B 109.5
H52A C52 H52B 109.5
C51 C52 H52C 109.5
H52A C52 H52C 109.5
H52B C52 H52C 109.5
C54 C53 N9 115.45(16)
C54 C53 H53A 108.4
N9 C53 H53A 108.4
C54 C53 H53B 108.4
N9 C53 H53B 108.4
H53A C53 H53B 107.5
C53 C54 H54A 109.5
C53 C54 H54B 109.5
H54A C54 H54B 109.5
C53 C54 H54C 109.5
H54A C54 H54C 109.5
H54B C54 H54C 109.5
N10 C55 C56 110.02(18)
N10 C55 H55A 109.7
C56 C55 H55A 109.7
N10 C55 H55B 109.7
C56 C55 H55B 109.7
H55A C55 H55B 108.2
C55 C56 C57 110.9(2)
C55 C56 H56A 109.5
C57 C56 H56A 109.5
C55 C56 H56B 109.5
C57 C56 H56B 109.5
H56A C56 H56B 108.0
C59 C57 C56 110.37(18)
C59 C57 C58 111.36(19)
C56 C57 C58 111.3(2)
C59 C57 H57 107.9
C56 C57 H57 107.9
C58 C57 H57 107.9
C57 C58 H58A 109.5
C57 C58 H58B 109.5
H58A C58 H58B 109.5
C57 C58 H58C 109.5
H58A C58 H58C 109.5
H58B C58 H58C 109.5
C60 C59 C57 111.85(18)
C60 C59 H59A 109.2
C57 C59 H59A 109.2
C60 C59 H59B 109.2
C57 C59 H59B 109.2
H59A C59 H59B 107.9
N10 C60 C59 109.59(17)
N10 C60 H60A 109.8
C59 C60 H60A 109.8
N10 C60 H60B 109.8
C59 C60 H60B 109.8
H60A C60 H60B 108.2
O7 C61 N10 123.7(2)
O7 C61 C62 119.82(18)
N10 C61 C62 116.50(18)
N11 C62 C61 113.21(17)
N11 C62 H62A 108.9
C61 C62 H62A 108.9
N11 C62 H62B 108.9
C61 C62 H62B 108.9
H62A C62 H62B 107.8
O8 C63 N11 121.65(19)
O8 C63 C64 121.0(2)
N11 C63 C64 117.36(19)
C63 C64 H64A 109.5
C63 C64 H64B 109.5
H64A C64 H64B 109.5
C63 C64 H64C 109.5
H64A C64 H64C 109.5
H64B C64 H64C 109.5
N11 C65 C66 111.60(16)
N11 C65 H65A 109.3
C66 C65 H65A 109.3
N11 C65 H65B 109.3
C66 C65 H65B 109.3
H65A C65 H65B 108.0
N12 C66 C65 115.75(16)
N12 C66 H66A 108.3
C65 C66 H66A 108.3
N12 C66 H66B 108.3
C65 C66 H66B 108.3
H66A C66 H66B 107.4
C68 C67 N12 114.12(16)
C68 C67 H67A 108.7
N12 C67 H67A 108.7
C68 C67 H67B 108.7
N12 C67 H67B 108.7
H67A C67 H67B 107.6
C67 C68 H68A 109.5
C67 C68 H68B 109.5
H68A C68 H68B 109.5
C67 C68 H68C 109.5
H68A C68 H68C 109.5
H68B C68 H68C 109.5
C70 C69 N12 116.78(16)
C70 C69 H69A 108.1
N12 C69 H69A 108.1
C70 C69 H69B 108.1
N12 C69 H69B 108.1
H69A C69 H69B 107.3
C69 C70 H70A 109.5
C69 C70 H70B 109.5
H70A C70 H70B 109.5
C69 C70 H70C 109.5
H70A C70 H70C 109.5
H70B C70 H70C 109.5
C72 C71 N12 115.79(16)
C72 C71 H71A 108.3
N12 C71 H71A 108.3
C72 C71 H71B 108.3
N12 C71 H71B 108.3
H71A C71 H71B 107.4
C71 C72 H72A 109.5
C71 C72 H72B 109.5
H72A C72 H72B 109.5
C71 C72 H72C 109.5
H72A C72 H72C 109.5
H72B C72 H72C 109.5
C74 C73 C78 115.28(17)
C74 C73 B1 122.64(17)
C78 C73 B1 121.79(16)
C75 C74 C73 123.02(18)
C75 C74 H74 118.5
C73 C74 H74 118.5
C76 C75 C74 120.02(19)
C76 C75 H75 120.0
C74 C75 H75 120.0
C77 C76 C75 118.91(18)
C77 C76 H76 120.5
C75 C76 H76 120.5
C76 C77 C78 120.41(19)
C76 C77 H77 119.8
C78 C77 H77 119.8
C77 C78 C73 122.35(18)
C77 C78 H78 118.8
C73 C78 H78 118.8
C84 C79 C80 115.38(18)
C84 C79 B1 123.90(18)
C80 C79 B1 120.51(17)
C81 C80 C79 122.91(19)
C81 C80 H80 118.5
C79 C80 H80 118.5
C82 C81 C80 119.9(2)
C82 C81 H81 120.1
C80 C81 H81 120.1
C83 C82 C81 119.01(19)
C83 C82 H82 120.5
C81 C82 H82 120.5
C82 C83 C84 120.6(2)
C82 C83 H83 119.7
C84 C83 H83 119.7
C83 C84 C79 122.2(2)
C83 C84 H84 118.9
C79 C84 H84 118.9
C90 C85 C86 115.11(18)
C90 C85 B1 122.07(17)
C86 C85 B1 122.32(17)
C87 C86 C85 122.71(18)
C87 C86 H86 118.6
C85 C86 H86 118.6
C88 C87 C86 120.30(18)
C88 C87 H87 119.9
C86 C87 H87 119.9
C89 C88 C87 118.67(18)
C89 C88 H88 120.7
C87 C88 H88 120.7
C88 C89 C90 120.15(19)
C88 C89 H89 119.9
C90 C89 H89 119.9
C89 C90 C85 123.05(19)
C89 C90 H90 118.5
C85 C90 H90 118.5
C92 C91 C96 115.79(18)
C92 C91 B1 120.85(17)
C96 C91 B1 123.02(17)
C93 C92 C91 122.7(2)
C93 C92 H92 118.6
C91 C92 H92 118.6
C94 C93 C92 120.1(2)
C94 C93 H93 120.0
C92 C93 H93 120.0
C95 C94 C93 119.12(19)
C95 C94 H94 120.4
C93 C94 H94 120.4
C94 C95 C96 120.1(2)
C94 C95 H95 120.0
C96 C95 H95 120.0
C95 C96 C91 122.2(2)
C95 C96 H96 118.9
C91 C96 H96 118.9
C98 C97 C102 114.82(18)
C98 C97 B2 120.69(17)
C102 C97 B2 124.36(17)
C99 C98 C97 123.4(2)
C99 C98 H98 118.3
C97 C98 H98 118.3
C100 C99 C98 120.1(2)
C100 C99 H99 120.0
C98 C99 H99 120.0
C99 C100 C101 118.9(2)
C99 C100 H100 120.5
C101 C100 H100 120.5
C100 C101 C102 120.3(2)
C100 C101 H101 119.9
C102 C101 H101 119.9
C101 C102 C97 122.51(19)
C101 C102 H102 118.7
C97 C102 H102 118.7
C108 C103 C104 115.24(18)
C108 C103 B2 123.19(17)
C104 C103 B2 121.45(17)
C105 C104 C103 122.5(2)
C105 C104 H104 118.8
C103 C104 H104 118.8
C106 C105 C104 120.7(2)
C106 C105 H105 119.6
C104 C105 H105 119.6
C105 C106 C107 118.24(19)
C105 C106 H106 120.9
C107 C106 H106 120.9
C106 C107 C108 120.6(2)
C106 C107 H107 119.7
C108 C107 H107 119.7
C107 C108 C103 122.7(2)
C107 C108 H108 118.7
C103 C108 H108 118.7
C110 C109 C114 114.76(17)
C110 C109 B2 123.55(17)
C114 C109 B2 121.37(17)
C111 C110 C109 122.83(18)
C111 C110 H110 118.6
C109 C110 H110 118.6
C112 C111 C110 120.45(18)
C112 C111 H111 119.8
C110 C111 H111 119.8
C111 C112 C113 118.72(19)
C111 C112 H112 120.6
C113 C112 H112 120.6
C112 C113 C114 119.96(19)
C112 C113 H113 120.0
C114 C113 H113 120.0
C113 C114 C109 123.24(19)
C113 C114 H114 118.4
C109 C114 H114 118.4
C120 C115 C116 115.40(18)
C120 C115 B2 123.13(17)
C116 C115 B2 121.35(17)
C117 C116 C115 122.69(19)
C117 C116 H116 118.7
C115 C116 H116 118.7
C118 C117 C116 120.14(19)
C118 C117 H117 119.9
C116 C117 H117 119.9
C117 C118 C119 118.94(19)
C117 C118 H118 120.5
C119 C118 H118 120.5
C118 C119 C120 120.3(2)
C118 C119 H119 119.9
C120 C119 H119 119.9
C119 C120 C115 122.53(19)
C119 C120 H120 118.7
C115 C120 H120 118.7
C122 C121 C126 114.80(18)
C122 C121 B3 125.13(17)
C126 C121 B3 119.69(17)
C123 C122 C121 122.9(2)
C123 C122 H122 118.6
C121 C122 H122 118.6
C124 C123 C122 120.2(2)
C124 C123 H123 119.9
C122 C123 H123 119.9
C123 C124 C125 118.7(2)
C123 C124 H124 120.7
C125 C124 H124 120.7
C124 C125 C126 120.3(2)
C124 C125 H125 119.9
C126 C125 H125 119.9
C125 C126 C121 123.0(2)
C125 C126 H126 118.5
C121 C126 H126 118.5
C132 C127 C128 115.45(18)
C132 C127 B3 124.52(17)
C128 C127 B3 120.03(18)
C129 C128 C127 122.2(2)
C129 C128 H128 118.9
C127 C128 H128 118.9
C130 C129 C128 120.5(2)
C130 C129 H129 119.8
C128 C129 H129 119.8
C129 C130 C131 119.1(2)
C129 C130 H130 120.4
C131 C130 H130 120.4
C130 C131 C132 119.7(2)
C130 C131 H131 120.2
C132 C131 H131 120.2
C127 C132 C131 122.8(2)
C127 C132 H132 118.6
C131 C132 H132 118.6
C138 C133 C134 115.22(17)
C138 C133 B3 123.46(17)
C134 C133 B3 121.12(16)
C135 C134 C133 122.85(18)
C135 C134 H134 118.6
C133 C134 H134 118.6
C134 C135 C136 120.48(19)
C134 C135 H135 119.8
C136 C135 H135 119.8
C135 C136 C137 118.15(18)
C135 C136 H136 120.9
C137 C136 H136 120.9
C138 C137 C136 120.75(18)
C138 C137 H137 119.6
C136 C137 H137 119.6
C137 C138 C133 122.48(18)
C137 C138 H138 118.8
C133 C138 H138 118.8
C144 C139 C140 115.26(18)
C144 C139 B3 121.45(17)
C140 C139 B3 122.93(18)
C141 C140 C139 122.7(2)
C141 C140 H140 118.6
C139 C140 H140 118.6
C142 C141 C140 120.2(2)
C142 C141 H141 119.9
C140 C141 H141 119.9
C143 C142 C141 118.56(19)
C143 C142 H142 120.7
C141 C142 H142 120.7
C142 C143 C144 120.5(2)
C142 C143 H143 119.7
C144 C143 H143 119.7
C143 C144 C139 122.6(2)
C143 C144 H144 118.7
C139 C144 H144 118.7
C146 C145 C150 115.13(18)
C146 C145 B4 122.43(17)
C150 C145 B4 122.25(17)
C147 C146 C145 122.62(19)
C147 C146 H146 118.7
C145 C146 H146 118.7
C148 C147 C146 120.5(2)
C148 C147 H147 119.8
C146 C147 H147 119.8
C147 C148 C149 118.75(19)
C147 C148 H148 120.6
C149 C148 H148 120.6
C148 C149 C150 120.4(2)
C148 C149 H149 119.8
C150 C149 H149 119.8
C149 C150 C145 122.6(2)
C149 C150 H150 118.7
C145 C150 H150 118.7
C152 C151 C156 115.00(18)
C152 C151 B4 123.49(17)
C156 C151 B4 121.23(17)
C153 C152 C151 122.63(19)
C153 C152 H152 118.7
C151 C152 H152 118.7
C154 C153 C152 120.5(2)
C154 C153 H153 119.7
C152 C153 H153 119.7
C153 C154 C155 118.64(19)
C153 C154 H154 120.7
C155 C154 H154 120.7
C154 C155 C156 120.1(2)
C154 C155 H155 119.9
C156 C155 H155 119.9
C155 C156 C151 123.08(19)
C155 C156 H156 118.5
C151 C156 H156 118.5
C162 C157 C158 115.16(17)
C162 C157 B4 123.75(16)
C158 C157 B4 120.88(16)
C159 C158 C157 123.07(18)
C159 C158 H158 118.5
C157 C158 H158 118.5
C160 C159 C158 119.91(18)
C160 C159 H159 120.0
C158 C159 H159 120.0
C159 C160 C161 118.77(18)
C159 C160 H160 120.6
C161 C160 H160 120.6
C162 C161 C160 120.37(18)
C162 C161 H161 119.8
C160 C161 H161 119.8
C161 C162 C157 122.69(17)
C161 C162 H162 118.7
C157 C162 H162 118.7
C164 C163 C168 115.66(17)
C164 C163 B4 122.73(17)
C168 C163 B4 121.21(17)
C165 C164 C163 122.50(18)
C165 C164 H164 118.8
C163 C164 H164 118.8
C166 C165 C164 120.11(18)
C166 C165 H165 119.9
C164 C165 H165 119.9
C165 C166 C167 119.21(18)
C165 C166 H166 120.4
C167 C166 H166 120.4
C168 C167 C166 119.94(18)
C168 C167 H167 120.0
C166 C167 H167 120.0
C167 C168 C163 122.56(18)
C167 C168 H168 118.7
C163 C168 H168 118.7
C79 B1 C73 111.48(15)
C79 B1 C91 113.74(15)
C73 B1 C91 103.61(14)
C79 B1 C85 103.28(15)
C73 B1 C85 112.75(15)
C91 B1 C85 112.29(15)
C97 B2 C109 113.72(15)
C97 B2 C103 105.68(15)
C109 B2 C103 112.19(15)
C97 B2 C115 109.81(15)
C109 B2 C115 103.93(15)
C103 B2 C115 111.64(15)
C139 B3 C127 110.81(15)
C139 B3 C133 103.97(14)
C127 B3 C133 111.38(16)
C139 B3 C121 112.84(16)
C127 B3 C121 105.38(15)
C133 B3 C121 112.62(15)
C145 B4 C163 103.19(14)
C145 B4 C151 112.48(15)
C163 B4 C151 111.95(15)
C145 B4 C157 111.96(15)
C163 B4 C157 113.48(15)
C151 B4 C157 104.07(14)
C7 N1 C1 120.69(17)
C7 N1 C6 125.68(17)
C1 N1 C6 113.54(17)
C9 N2 C8 122.89(16)
C9 N2 C11 117.99(16)
C8 N2 C11 118.78(16)
C13 N3 C17 111.44(15)
C13 N3 C15 108.23(15)
C17 N3 C15 108.30(14)
C13 N3 C12 108.77(14)
C17 N3 C12 108.07(15)
C15 N3 C12 112.06(14)
C25 N4 C19 120.99(17)
C25 N4 C24 125.82(18)
C19 N4 C24 113.19(16)
C27 N5 C26 122.74(18)
C27 N5 C29 117.76(18)
C26 N5 C29 119.49(17)
C31 N6 C30 110.77(15)
C31 N6 C33 111.85(15)
C30 N6 C33 111.22(16)
C31 N6 C35 111.10(16)
C30 N6 C35 106.80(15)
C33 N6 C35 104.82(15)
C43 N7 C42 125.15(18)
C43 N7 C37 121.13(17)
C42 N7 C37 113.70(17)
C45 N8 C44 122.59(16)
C45 N8 C47 117.94(17)
C44 N8 C47 119.34(17)
C53 N9 C48 111.99(14)
C53 N9 C49 108.29(14)
C48 N9 C49 108.25(15)
C53 N9 C51 108.03(15)
C48 N9 C51 108.44(14)
C49 N9 C51 111.89(15)
C61 N10 C55 120.24(18)
C61 N10 C60 125.80(18)
C55 N10 C60 113.00(17)
C63 N11 C62 122.29(17)
C63 N11 C65 118.43(17)
C62 N11 C65 118.79(16)
C67 N12 C66 109.09(14)
C67 N12 C71 111.54(15)
C66 N12 C71 106.99(15)
C67 N12 C69 112.54(15)
C66 N12 C69 111.47(15)
C71 N12 C69 105.04(14)

loop_
_geom_bond_atom_site_label_1
_geom_bond_atom_site_label_2
_geom_bond_distance
C1 N1 1.459(3)
C1 C2 1.515(3)
C1 H1A 0.9900
C1 H1B 0.9900
C2 C3 1.526(3)
C2 H2A 0.9900
C2 H2B 0.9900
C3 C4 1.529(3)
C3 C5 1.529(3)
C3 H3 1.0000
C4 H4A 0.9800
C4 H4B 0.9800
C4 H4C 0.9800
C5 C6 1.515(3)
C5 H5A 0.9900
C5 H5B 0.9900
C6 N1 1.467(3)
C6 H6A 0.9900
C6 H6B 0.9900
C7 O1 1.232(2)
C7 N1 1.343(3)
C7 C8 1.539(3)
C8 N2 1.452(2)
C8 H8A 0.9900
C8 H8B 0.9900
C9 O2 1.225(3)
C9 N2 1.363(3)
C9 C10 1.509(3)
C10 H10A 0.9800
C10 H10B 0.9800
C10 H10C 0.9800
C11 N2 1.462(2)
C11 C12 1.534(3)
C11 H11A 0.9900
C11 H11B 0.9900
C12 N3 1.521(2)
C12 H12A 0.9900
C12 H12B 0.9900
C13 C14 1.514(3)
C13 N3 1.518(2)
C13 H13A 0.9900
C13 H13B 0.9900
C14 H14A 0.9800
C14 H14B 0.9800
C14 H14C 0.9800
C15 C16 1.510(3)
C15 N3 1.519(2)
C15 H15A 0.9900
C15 H15B 0.9900
C16 H16A 0.9800
C16 H16B 0.9800
C16 H16C 0.9800
C17 C18 1.512(3)
C17 N3 1.519(2)
C17 H17A 0.9900
C17 H17B 0.9900
C18 H18A 0.9800
C18 H18B 0.9800
C18 H18C 0.9800
C19 N4 1.464(3)
C19 C20 1.525(3)
C19 H19A 0.9900
C19 H19B 0.9900
C20 C21 1.530(3)
C20 H20A 0.9900
C20 H20B 0.9900
C21 C22 1.528(3)
C21 C23 1.533(3)
C21 H21 1.0000
C22 H22A 0.9800
C22 H22B 0.9800
C22 H22C 0.9800
C23 C24 1.524(3)
C23 H23A 0.9900
C23 H23B 0.9900
C24 N4 1.464(3)
C24 H24A 0.9900
C24 H24B 0.9900
C25 O3 1.223(3)
C25 N4 1.357(3)
C25 C26 1.528(3)
C26 N5 1.448(3)
C26 H26A 0.9900
C26 H26B 0.9900
C27 O4 1.233(3)
C27 N5 1.346(3)
C27 C28 1.515(3)
C28 H28A 0.9800
C28 H28B 0.9800
C28 H28C 0.9800
C29 N5 1.468(3)
C29 C30 1.530(3)
C29 H29A 0.9900
C29 H29B 0.9900
C30 N6 1.524(3)
C30 H30A 0.9900
C30 H30B 0.9900
C31 N6 1.520(3)
C31 C32 1.520(3)
C31 H31A 0.9900
C31 H31B 0.9900
C32 H32A 0.9800
C32 H32B 0.9800
C32 H32C 0.9800
C33 C34 1.511(3)
C33 N6 1.529(2)
C33 H33A 0.9900
C33 H33B 0.9900
C34 H34A 0.9800
C34 H34B 0.9800
C34 H34C 0.9800
C35 C36 1.517(3)
C35 N6 1.534(3)
C35 H35A 0.9900
C35 H35B 0.9900
C36 H36A 0.9800
C36 H36B 0.9800
C36 H36C 0.9800
C37 N7 1.468(3)
C37 C38 1.526(3)
C37 H37A 0.9900
C37 H37B 0.9900
C38 C39 1.529(3)
C38 H38A 0.9900
C38 H38B 0.9900
C39 C40 1.524(3)
C39 C41 1.532(3)
C39 H39 1.0000
C40 H40A 0.9800
C40 H40B 0.9800
C40 H40C 0.9800
C41 C42 1.519(3)
C41 H41A 0.9900
C41 H41B 0.9900
C42 N7 1.467(3)
C42 H42A 0.9900
C42 H42B 0.9900
C43 O5 1.231(2)
C43 N7 1.346(3)
C43 C44 1.538(3)
C44 N8 1.449(3)
C44 H44A 0.9900
C44 H44B 0.9900
C45 O6 1.228(3)
C45 N8 1.362(3)
C45 C46 1.509(3)
C46 H46A 0.9800
C46 H46B 0.9800
C46 H46C 0.9800
C47 N8 1.462(2)
C47 C48 1.529(3)
C47 H47A 0.9900
C47 H47B 0.9900
C48 N9 1.520(2)
C48 H48A 0.9900
C48 H48B 0.9900
C49 C50 1.515(3)
C49 N9 1.523(2)
C49 H49A 0.9900
C49 H49B 0.9900
C50 H50A 0.9800
C50 H50B 0.9800
C50 H50C 0.9800
C51 C52 1.519(3)
C51 N9 1.524(3)
C51 H51A 0.9900
C51 H51B 0.9900
C52 H52A 0.9800
C52 H52B 0.9800
C52 H52C 0.9800
C53 C54 1.515(3)
C53 N9 1.520(2)
C53 H53A 0.9900
C53 H53B 0.9900
C54 H54A 0.9800
C54 H54B 0.9800
C54 H54C 0.9800
C55 N10 1.460(3)
C55 C56 1.523(3)
C55 H55A 0.9900
C55 H55B 0.9900
C56 C57 1.529(3)
C56 H56A 0.9900
C56 H56B 0.9900
C57 C59 1.524(3)
C57 C58 1.532(3)
C57 H57 1.0000
C58 H58A 0.9800
C58 H58B 0.9800
C58 H58C 0.9800
C59 C60 1.524(3)
C59 H59A 0.9900
C59 H59B 0.9900
C60 N10 1.465(3)
C60 H60A 0.9900
C60 H60B 0.9900
C61 O7 1.234(3)
C61 N10 1.340(3)
C61 C62 1.541(3)
C62 N11 1.448(3)
C62 H62A 0.9900
C62 H62B 0.9900
C63 O8 1.229(3)
C63 N11 1.360(3)
C63 C64 1.508(3)
C64 H64A 0.9800
C64 H64B 0.9800
C64 H64C 0.9800
C65 N11 1.461(2)
C65 C66 1.532(3)
C65 H65A 0.9900
C65 H65B 0.9900
C66 N12 1.522(2)
C66 H66A 0.9900
C66 H66B 0.9900
C67 C68 1.508(3)
C67 N12 1.517(2)
C67 H67A 0.9900
C67 H67B 0.9900
C68 H68A 0.9800
C68 H68B 0.9800
C68 H68C 0.9800
C69 C70 1.514(3)
C69 N12 1.532(2)
C69 H69A 0.9900
C69 H69B 0.9900
C70 H70A 0.9800
C70 H70B 0.9800
C70 H70C 0.9800
C71 C72 1.510(3)
C71 N12 1.529(2)
C71 H71A 0.9900
C71 H71B 0.9900
C72 H72A 0.9800
C72 H72B 0.9800
C72 H72C 0.9800
C73 C74 1.402(3)
C73 C78 1.408(3)
C73 B1 1.643(3)
C74 C75 1.394(3)
C74 H74 0.9500
C75 C76 1.388(3)
C75 H75 0.9500
C76 C77 1.387(3)
C76 H76 0.9500
C77 C78 1.397(3)
C77 H77 0.9500
C78 H78 0.9500
C79 C84 1.406(3)
C79 C80 1.408(3)
C79 B1 1.638(3)
C80 C81 1.392(3)
C80 H80 0.9500
C81 C82 1.390(3)
C81 H81 0.9500
C82 C83 1.385(3)
C82 H82 0.9500
C83 C84 1.395(3)
C83 H83 0.9500
C84 H84 0.9500
C85 C90 1.399(3)
C85 C86 1.401(3)
C85 B1 1.649(3)
C86 C87 1.394(3)
C86 H86 0.9500
C87 C88 1.387(3)
C87 H87 0.9500
C88 C89 1.385(3)
C88 H88 0.9500
C89 C90 1.392(3)
C89 H89 0.9500
C90 H90 0.9500
C91 C92 1.402(3)
C91 C96 1.404(3)
C91 B1 1.644(3)
C92 C93 1.390(3)
C92 H92 0.9500
C93 C94 1.388(3)
C93 H93 0.9500
C94 C95 1.388(3)
C94 H94 0.9500
C95 C96 1.400(3)
C95 H95 0.9500
C96 H96 0.9500
C97 C98 1.408(3)
C97 C102 1.409(3)
C97 B2 1.641(3)
C98 C99 1.389(3)
C98 H98 0.9500
C99 C100 1.388(3)
C99 H99 0.9500
C100 C101 1.389(3)
C100 H100 0.9500
C101 C102 1.401(3)
C101 H101 0.9500
C102 H102 0.9500
C103 C108 1.400(3)
C103 C104 1.410(3)
C103 B2 1.651(3)
C104 C105 1.393(3)
C104 H104 0.9500
C105 C106 1.388(3)
C105 H105 0.9500
C106 C107 1.389(3)
C106 H106 0.9500
C107 C108 1.395(3)
C107 H107 0.9500
C108 H108 0.9500
C109 C110 1.402(3)
C109 C114 1.408(3)
C109 B2 1.649(3)
C110 C111 1.397(3)
C110 H110 0.9500
C111 C112 1.386(3)
C111 H111 0.9500
C112 C113 1.389(3)
C112 H112 0.9500
C113 C114 1.395(3)
C113 H113 0.9500
C114 H114 0.9500
C115 C120 1.401(3)
C115 C116 1.413(3)
C115 B2 1.651(3)
C116 C117 1.394(3)
C116 H116 0.9500
C117 C118 1.387(3)
C117 H117 0.9500
C118 C119 1.392(3)
C118 H118 0.9500
C119 C120 1.397(3)
C119 H119 0.9500
C120 H120 0.9500
C121 C122 1.407(3)
C121 C126 1.407(3)
C121 B3 1.652(3)
C122 C123 1.399(3)
C122 H122 0.9500
C123 C124 1.387(3)
C123 H123 0.9500
C124 C125 1.389(3)
C124 H124 0.9500
C125 C126 1.395(3)
C125 H125 0.9500
C126 H126 0.9500
C127 C132 1.399(3)
C127 C128 1.416(3)
C127 B3 1.646(3)
C128 C129 1.392(3)
C128 H128 0.9500
C129 C130 1.383(4)
C129 H129 0.9500
C130 C131 1.395(3)
C130 H130 0.9500
C131 C132 1.399(3)
C131 H131 0.9500
C132 H132 0.9500
C133 C138 1.404(3)
C133 C134 1.407(3)
C133 B3 1.647(3)
C134 C135 1.389(3)
C134 H134 0.9500
C135 C136 1.391(3)
C135 H135 0.9500
C136 C137 1.393(3)
C136 H136 0.9500
C137 C138 1.392(3)
C137 H137 0.9500
C138 H138 0.9500
C139 C144 1.401(3)
C139 C140 1.404(3)
C139 B3 1.642(3)
C140 C141 1.396(3)
C140 H140 0.9500
C141 C142 1.387(4)
C141 H141 0.9500
C142 C143 1.387(3)
C142 H142 0.9500
C143 C144 1.395(3)
C143 H143 0.9500
C144 H144 0.9500
C145 C146 1.402(3)
C145 C150 1.412(3)
C145 B4 1.642(3)
C146 C147 1.398(3)
C146 H146 0.9500
C147 C148 1.382(3)
C147 H147 0.9500
C148 C149 1.389(3)
C148 H148 0.9500
C149 C150 1.391(3)
C149 H149 0.9500
C150 H150 0.9500
C151 C152 1.406(3)
C151 C156 1.409(3)
C151 B4 1.646(3)
C152 C153 1.396(3)
C152 H152 0.9500
C153 C154 1.389(3)
C153 H153 0.9500
C154 C155 1.391(3)
C154 H154 0.9500
C155 C156 1.393(3)
C155 H155 0.9500
C156 H156 0.9500
C157 C162 1.403(3)
C157 C158 1.407(3)
C157 B4 1.646(3)
C158 C159 1.393(3)
C158 H158 0.9500
C159 C160 1.390(3)
C159 H159 0.9500
C160 C161 1.393(3)
C160 H160 0.9500
C161 C162 1.392(3)
C161 H161 0.9500
C162 H162 0.9500
C163 C164 1.403(3)
C163 C168 1.409(3)
C163 B4 1.643(3)
C164 C165 1.398(3)
C164 H164 0.9500
C165 C166 1.387(3)
C165 H165 0.9500
C166 C167 1.394(3)
C166 H166 0.9500
C167 C168 1.393(3)
C167 H167 0.9500
C168 H168 0.9500

loop_
_geom_torsion_atom_site_label_1
_geom_torsion_atom_site_label_2
_geom_torsion_atom_site_label_3
_geom_torsion_atom_site_label_4
_geom_torsion
N1 C1 C2 C3 54.7(3)
C1 C2 C3 C4 -177.5(2)
C1 C2 C3 C5 -53.3(3)
C2 C3 C5 C6 53.8(2)
C4 C3 C5 C6 178.0(2)
C3 C5 C6 N1 -55.7(2)
O1 C7 C8 N2 -2.9(3)
N1 C7 C8 N2 176.94(17)
N2 C11 C12 N3 154.18(16)
N4 C19 C20 C21 -54.6(2)
C19 C20 C21 C22 176.86(18)
C19 C20 C21 C23 52.8(2)
C22 C21 C23 C24 -176.97(17)
C20 C21 C23 C24 -53.3(2)
C21 C23 C24 N4 56.2(2)
O3 C25 C26 N5 7.6(3)
N4 C25 C26 N5 -172.52(18)
N5 C29 C30 N6 171.46(16)
N7 C37 C38 C39 54.7(2)
C37 C38 C39 C40 -176.4(2)
C37 C38 C39 C41 -52.6(3)
C40 C39 C41 C42 176.9(2)
C38 C39 C41 C42 52.7(3)
C39 C41 C42 N7 -55.1(3)
O5 C43 C44 N8 -5.3(3)
N7 C43 C44 N8 173.17(16)
N8 C47 C48 N9 169.62(16)
N10 C55 C56 C57 -56.2(3)
C55 C56 C57 C59 52.9(3)
C55 C56 C57 C58 177.1(2)
C56 C57 C59 C60 -52.7(3)
C58 C57 C59 C60 -176.8(2)
C57 C59 C60 N10 55.0(2)
O7 C61 C62 N11 3.8(3)
N10 C61 C62 N11 -177.55(18)
N11 C65 C66 N12 -160.45(16)
C78 C73 C74 C75 -1.0(3)
B1 C73 C74 C75 -175.01(18)
C73 C74 C75 C76 0.2(3)
C74 C75 C76 C77 0.7(3)
C75 C76 C77 C78 -0.7(3)
C76 C77 C78 C73 -0.2(3)
C74 C73 C78 C77 1.0(3)
B1 C73 C78 C77 175.03(18)
C84 C79 C80 C81 1.8(3)
B1 C79 C80 C81 176.63(18)
C79 C80 C81 C82 0.4(3)
C80 C81 C82 C83 -1.8(3)
C81 C82 C83 C84 0.9(3)
C82 C83 C84 C79 1.4(3)
C80 C79 C84 C83 -2.7(3)
B1 C79 C84 C83 -177.32(19)
C90 C85 C86 C87 -0.1(3)
B1 C85 C86 C87 -172.08(17)
C85 C86 C87 C88 0.8(3)
C86 C87 C88 C89 -0.5(3)
C87 C88 C89 C90 -0.4(3)
C88 C89 C90 C85 1.2(4)
C86 C85 C90 C89 -0.9(3)
B1 C85 C90 C89 171.1(2)
C96 C91 C92 C93 0.8(3)
B1 C91 C92 C93 174.31(18)
C91 C92 C93 C94 1.0(3)
C92 C93 C94 C95 -1.7(3)
C93 C94 C95 C96 0.5(3)
C94 C95 C96 C91 1.3(3)
C92 C91 C96 C95 -1.9(3)
B1 C91 C96 C95 -175.30(18)
C102 C97 C98 C99 -2.1(3)
B2 C97 C98 C99 -178.24(19)
C97 C98 C99 C100 0.4(3)
C98 C99 C100 C101 1.2(3)
C99 C100 C101 C102 -0.8(3)
C100 C101 C102 C97 -1.1(3)
C98 C97 C102 C101 2.5(3)
B2 C97 C102 C101 178.42(18)
C108 C103 C104 C105 1.5(3)
B2 C103 C104 C105 177.53(18)
C103 C104 C105 C106 -0.4(3)
C104 C105 C106 C107 -0.9(3)
C105 C106 C107 C108 1.1(3)
C106 C107 C108 C103 0.1(3)
C104 C103 C108 C107 -1.3(3)
B2 C103 C108 C107 -177.32(19)
C114 C109 C110 C111 1.5(3)
B2 C109 C110 C111 175.02(18)
C109 C110 C111 C112 -1.5(3)
C110 C111 C112 C113 0.3(3)
C111 C112 C113 C114 0.8(3)
C112 C113 C114 C109 -0.8(3)
C110 C109 C114 C113 -0.3(3)
B2 C109 C114 C113 -174.06(19)
C120 C115 C116 C117 -1.1(3)
B2 C115 C116 C117 -177.17(17)
C115 C116 C117 C118 0.2(3)
C116 C117 C118 C119 0.7(3)
C117 C118 C119 C120 -0.7(3)
C118 C119 C120 C115 -0.2(3)
C116 C115 C120 C119 1.1(3)
B2 C115 C120 C119 177.08(18)
C126 C121 C122 C123 -3.3(3)
B3 C121 C122 C123 169.5(2)
C121 C122 C123 C124 0.6(4)
C122 C123 C124 C125 2.3(3)
C123 C124 C125 C126 -2.4(3)
C124 C125 C126 C121 -0.5(3)
C122 C121 C126 C125 3.3(3)
B3 C121 C126 C125 -169.96(18)
C132 C127 C128 C129 -4.1(3)
B3 C127 C128 C129 176.57(18)
C127 C128 C129 C130 0.7(3)
C128 C129 C130 C131 2.9(3)
C129 C130 C131 C132 -3.0(3)
C128 C127 C132 C131 4.0(3)
B3 C127 C132 C131 -176.71(18)
C130 C131 C132 C127 -0.5(3)
C138 C133 C134 C135 2.6(3)
B3 C133 C134 C135 177.62(18)
C133 C134 C135 C136 -1.0(3)
C134 C135 C136 C137 -1.2(3)
C135 C136 C137 C138 1.6(3)
C136 C137 C138 C133 0.1(3)
C134 C133 C138 C137 -2.1(3)
B3 C133 C138 C137 -177.03(18)
C144 C139 C140 C141 -1.1(3)
B3 C139 C140 C141 -174.35(19)
C139 C140 C141 C142 -0.2(3)
C140 C141 C142 C143 1.0(3)
C141 C142 C143 C144 -0.5(3)
C142 C143 C144 C139 -0.9(3)
C140 C139 C144 C143 1.6(3)
B3 C139 C144 C143 174.98(18)
C150 C145 C146 C147 -1.8(3)
B4 C145 C146 C147 -176.83(18)
C145 C146 C147 C148 -0.4(3)
C146 C147 C148 C149 2.1(3)
C147 C148 C149 C150 -1.6(3)
C148 C149 C150 C145 -0.6(3)
C146 C145 C150 C149 2.3(3)
B4 C145 C150 C149 177.35(18)
C156 C151 C152 C153 1.0(3)
B4 C151 C152 C153 175.03(18)
C151 C152 C153 C154 -0.6(3)
C152 C153 C154 C155 -0.3(3)
C153 C154 C155 C156 0.7(3)
C154 C155 C156 C151 -0.2(3)
C152 C151 C156 C155 -0.6(3)
B4 C151 C156 C155 -174.74(18)
C162 C157 C158 C159 -0.8(3)
B4 C157 C158 C159 -175.68(19)
C157 C158 C159 C160 -0.7(3)
C158 C159 C160 C161 1.1(3)
C159 C160 C161 C162 -0.1(3)
C160 C161 C162 C157 -1.5(3)
C158 C157 C162 C161 1.8(3)
B4 C157 C162 C161 176.56(18)
C168 C163 C164 C165 1.6(3)
B4 C163 C164 C165 174.31(17)
C163 C164 C165 C166 -1.4(3)
C164 C165 C166 C167 0.1(3)
C165 C166 C167 C168 0.9(3)
C166 C167 C168 C163 -0.8(3)
C164 C163 C168 C167 -0.5(3)
B4 C163 C168 C167 -173.34(18)
C84 C79 B1 C73 -149.00(18)
C80 C79 B1 C73 36.6(2)
C84 C79 B1 C91 -32.3(3)
C80 C79 B1 C91 153.31(17)
C84 C79 B1 C85 89.7(2)
C80 C79 B1 C85 -84.7(2)
C74 C73 B1 C79 -150.47(17)
C78 C73 B1 C79 35.9(2)
C74 C73 B1 C91 86.8(2)
C78 C73 B1 C91 -86.8(2)
C74 C73 B1 C85 -34.8(2)
C78 C73 B1 C85 151.57(17)
C92 C91 B1 C79 158.02(17)
C96 C91 B1 C79 -28.9(2)
C92 C91 B1 C73 -80.8(2)
C96 C91 B1 C73 92.3(2)
C92 C91 B1 C85 41.2(2)
C96 C91 B1 C85 -145.77(17)
C90 C85 B1 C79 -84.8(2)
C86 C85 B1 C79 86.6(2)
C90 C85 B1 C73 154.70(18)
C86 C85 B1 C73 -33.9(2)
C90 C85 B1 C91 38.1(2)
C86 C85 B1 C91 -150.47(17)
C98 C97 B2 C109 -151.63(18)
C102 C97 B2 C109 32.6(3)
C98 C97 B2 C103 84.9(2)
C102 C97 B2 C103 -90.8(2)
C98 C97 B2 C115 -35.7(2)
C102 C97 B2 C115 148.62(18)
C110 C109 B2 C97 24.6(3)
C114 C109 B2 C97 -162.24(18)
C110 C109 B2 C103 144.46(18)
C114 C109 B2 C103 -42.4(2)
C110 C109 B2 C115 -94.8(2)
C114 C109 B2 C115 78.4(2)
C108 C103 B2 C97 97.1(2)
C104 C103 B2 C97 -78.6(2)
C108 C103 B2 C109 -27.4(2)
C104 C103 B2 C109 156.92(17)
C108 C103 B2 C115 -143.56(18)
C104 C103 B2 C115 40.7(2)
C120 C115 B2 C97 144.65(18)
C116 C115 B2 C97 -39.6(2)
C120 C115 B2 C109 -93.3(2)
C116 C115 B2 C109 82.4(2)
C120 C115 B2 C103 27.8(2)
C116 C115 B2 C103 -156.45(17)
C144 C139 B3 C127 161.55(17)
C140 C139 B3 C127 -25.6(3)
C144 C139 B3 C133 -78.7(2)
C140 C139 B3 C133 94.2(2)
C144 C139 B3 C121 43.6(2)
C140 C139 B3 C121 -143.50(18)
C132 C127 B3 C139 132.24(19)
C128 C127 B3 C139 -48.5(2)
C132 C127 B3 C133 17.0(3)
C128 C127 B3 C133 -163.68(17)
C132 C127 B3 C121 -105.4(2)
C128 C127 B3 C121 73.9(2)
C138 C133 B3 C139 98.4(2)
C134 C133 B3 C139 -76.2(2)
C138 C133 B3 C127 -142.22(18)
C134 C133 B3 C127 43.1(2)
C138 C133 B3 C121 -24.1(2)
C134 C133 B3 C121 161.28(17)
C122 C121 B3 C139 22.6(3)
C126 C121 B3 C139 -164.93(16)
C122 C121 B3 C127 -98.5(2)
C126 C121 B3 C127 74.0(2)
C122 C121 B3 C133 139.93(19)
C126 C121 B3 C133 -47.6(2)
C146 C145 B4 C163 92.8(2)
C150 C145 B4 C163 -81.9(2)
C146 C145 B4 C151 -146.38(17)
C150 C145 B4 C151 38.9(2)
C146 C145 B4 C157 -29.6(2)
C150 C145 B4 C157 155.71(17)
C164 C163 B4 C145 -84.3(2)
C168 C163 B4 C145 88.1(2)
C164 C163 B4 C151 154.54(17)
C168 C163 B4 C151 -33.1(2)
C164 C163 B4 C157 37.1(2)
C168 C163 B4 C157 -150.54(17)
C152 C151 B4 C145 25.9(2)
C156 C151 B4 C145 -160.50(17)
C152 C151 B4 C163 141.54(18)
C156 C151 B4 C163 -44.8(2)
C152 C151 B4 C157 -95.5(2)
C156 C151 B4 C157 78.1(2)
C162 C157 B4 C145 139.41(18)
C158 C157 B4 C145 -46.1(2)
C162 C157 B4 C163 23.1(3)
C158 C157 B4 C163 -162.46(17)
C162 C157 B4 C151 -98.9(2)
C158 C157 B4 C151 75.6(2)
O1 C7 N1 C1 3.0(3)
C8 C7 N1 C1 -176.83(18)
O1 C7 N1 C6 179.6(2)
C8 C7 N1 C6 -0.3(3)
C2 C1 N1 C7 119.5(2)
C2 C1 N1 C6 -57.4(3)
C5 C6 N1 C7 -118.7(2)
C5 C6 N1 C1 58.1(2)
O2 C9 N2 C8 175.94(18)
C10 C9 N2 C8 -4.8(3)
O2 C9 N2 C11 2.8(3)
C10 C9 N2 C11 -177.97(17)
C7 C8 N2 C9 -81.8(2)
C7 C8 N2 C11 91.3(2)
C12 C11 N2 C9 70.5(2)
C12 C11 N2 C8 -103.0(2)
C14 C13 N3 C17 -54.0(2)
C14 C13 N3 C15 65.0(2)
C14 C13 N3 C12 -173.03(17)
C18 C17 N3 C13 -52.1(2)
C18 C17 N3 C15 -171.01(17)
C18 C17 N3 C12 67.4(2)
C16 C15 N3 C13 179.27(16)
C16 C15 N3 C17 -59.8(2)
C16 C15 N3 C12 59.3(2)
C11 C12 N3 C13 -74.1(2)
C11 C12 N3 C17 164.75(16)
C11 C12 N3 C15 45.5(2)
O3 C25 N4 C19 -3.7(3)
C26 C25 N4 C19 176.34(18)
O3 C25 N4 C24 177.0(2)
C26 C25 N4 C24 -2.9(3)
C20 C19 N4 C25 -121.5(2)
C20 C19 N4 C24 57.8(2)
C23 C24 N4 C25 120.3(2)
C23 C24 N4 C19 -59.0(2)
O4 C27 N5 C26 178.0(2)
C28 C27 N5 C26 0.8(3)
O4 C27 N5 C29 -0.8(3)
C28 C27 N5 C29 -178.0(2)
C25 C26 N5 C27 84.9(2)
C25 C26 N5 C29 -96.3(2)
C30 C29 N5 C27 -71.1(3)
C30 C29 N5 C26 110.0(2)
C32 C31 N6 C30 174.17(18)
C32 C31 N6 C33 -61.1(2)
C32 C31 N6 C35 55.6(2)
C29 C30 N6 C31 34.3(2)
C29 C30 N6 C33 -90.8(2)
C29 C30 N6 C35 155.42(17)
C34 C33 N6 C31 -62.0(2)
C34 C33 N6 C30 62.4(2)
C34 C33 N6 C35 177.49(18)
C36 C35 N6 C31 49.5(2)
C36 C35 N6 C30 -71.5(2)
C36 C35 N6 C33 170.44(18)
O5 C43 N7 C42 -175.58(19)
C44 C43 N7 C42 6.0(3)
O5 C43 N7 C37 2.5(3)
C44 C43 N7 C37 -175.94(17)
C41 C42 N7 C43 -123.4(2)
C41 C42 N7 C37 58.4(2)
C38 C37 N7 C43 123.8(2)
C38 C37 N7 C42 -58.0(2)
O6 C45 N8 C44 175.60(18)
C46 C45 N8 C44 -5.8(3)
O6 C45 N8 C47 -0.2(3)
C46 C45 N8 C47 178.45(17)
C43 C44 N8 C45 -76.2(2)
C43 C44 N8 C47 99.5(2)
C48 C47 N8 C45 75.0(2)
C48 C47 N8 C44 -100.9(2)
C54 C53 N9 C48 57.4(2)
C54 C53 N9 C49 -61.9(2)
C54 C53 N9 C51 176.78(16)
C47 C48 N9 C53 45.8(2)
C47 C48 N9 C49 165.11(17)
C47 C48 N9 C51 -73.3(2)
C50 C49 N9 C53 -172.60(18)
C50 C49 N9 C48 65.8(2)
C50 C49 N9 C51 -53.6(2)
C52 C51 N9 C53 64.6(2)
C52 C51 N9 C48 -173.78(18)
C52 C51 N9 C49 -54.5(2)
O7 C61 N10 C55 -4.4(3)
C62 C61 N10 C55 176.98(19)
O7 C61 N10 C60 -172.4(2)
C62 C61 N10 C60 9.0(3)
C56 C55 N10 C61 -109.1(2)
C56 C55 N10 C60 60.4(2)
C59 C60 N10 C61 109.4(2)
C59 C60 N10 C55 -59.4(2)
O8 C63 N11 C62 -170.2(2)
C64 C63 N11 C62 11.8(3)
O8 C63 N11 C65 1.7(3)
C64 C63 N11 C65 -176.29(19)
C61 C62 N11 C63 75.6(2)
C61 C62 N11 C65 -96.2(2)
C66 C65 N11 C63 -85.7(2)
C66 C65 N11 C62 86.5(2)
C68 C67 N12 C66 171.84(16)
C68 C67 N12 C71 53.9(2)
C68 C67 N12 C69 -63.9(2)
C65 C66 N12 C67 68.5(2)
C65 C66 N12 C71 -170.75(16)
C65 C66 N12 C69 -56.4(2)
C72 C71 N12 C67 61.2(2)
C72 C71 N12 C66 -58.0(2)
C72 C71 N12 C69 -176.57(17)
C70 C69 N12 C67 -39.0(2)
C70 C69 N12 C66 83.9(2)
C70 C69 N12 C71 -160.56(17)
